data_1559746
loop_
_publ_author_name
'Zhang, Ya-Qi'
'Zhou, Lai-Yun'
'Ma, Yuan-Yuan'
'Dastafkan, Kamran'
'Zhao, Chuan'
'Wang, Lan-Zhi'
'Han, Zhan-Gang'

_publ_section_title
;
 Stable monovalent aluminum(i) in a reduced phosphomolybdate cluster as an
 active acid catalyst.
;
_journal_issue 5
_journal_name_full 'Chemical science'
_journal_page_first 1886
_journal_page_last 1890
_journal_paper_doi 10.1039/d0sc05277a
_journal_volume 12
_journal_year 2020
_chemical_formula_moiety '0.5(Al12 H68 Mo72 O384 P48), 9(O), 2(C12 H11 N2), 9(C12 H12 N2)'
_chemical_formula_sum 'C132 H114 Al6 Mo36 N22 O201 P24'
_chemical_formula_weight 9583.45
_space_group_crystal_system monoclinic
_space_group_IT_number 15
_space_group_name_Hall '-C 2yc'
_space_group_name_H-M_alt 'C 1 2/c 1'
_atom_sites_solution_hydrogens mixed
_audit_creation_date 2020-08-19
_audit_creation_method
;
Olex2 1.2
(compiled 2018.05.29 svn.r3508 for OlexSys, GUI svn.r5506)
;
_audit_update_record
;
2020-11-08 deposited with the CCDC.	2020-12-07 downloaded from the CCDC.
;
_cell_angle_alpha 90
_cell_angle_beta 117.571(3)
_cell_angle_gamma 90
_cell_formula_units_Z 4
_cell_length_a 48.173(5)
_cell_length_b 13.8607(13)
_cell_length_c 47.347(5)
_cell_measurement_reflns_used 9535
_cell_measurement_temperature 296(2)
_cell_measurement_theta_max 24.964
_cell_measurement_theta_min 2.303
_cell_volume 28024(5)
_computing_cell_refinement 'SAINT v7.68A (Bruker, 2009)'
_computing_data_collection 'Bruker SMART'
_computing_data_reduction 'SAINT v7.68A (Bruker, 2009)'
_computing_molecular_graphics 'Olex2 (Dolomanov et al., 2009)'
_computing_publication_material 'Olex2 (Dolomanov et al., 2009)'
_computing_structure_refinement 'ShelXL (Sheldrick, 2015)'
_computing_structure_solution 'Bruker SHELXTL'
_diffrn_ambient_temperature 296.15
_diffrn_measured_fraction_theta_full 0.996
_diffrn_measured_fraction_theta_max 0.996
_diffrn_measurement_device_type 'CCD area detector'
_diffrn_measurement_method 'phi and omega scans'
_diffrn_radiation_type MoK\a
_diffrn_radiation_wavelength 0.71073
_diffrn_reflns_av_R_equivalents 0.0330
_diffrn_reflns_av_unetI/netI 0.0354
_diffrn_reflns_Laue_measured_fraction_full 0.996
_diffrn_reflns_Laue_measured_fraction_max 0.996
_diffrn_reflns_limit_h_max 51
_diffrn_reflns_limit_h_min -57
_diffrn_reflns_limit_k_max 12
_diffrn_reflns_limit_k_min -16
_diffrn_reflns_limit_l_max 56
_diffrn_reflns_limit_l_min -53
_diffrn_reflns_number 69187
_diffrn_reflns_point_group_measured_fraction_full 0.996
_diffrn_reflns_point_group_measured_fraction_max 0.996
_diffrn_reflns_theta_full 24.984
_diffrn_reflns_theta_max 24.984
_diffrn_reflns_theta_min 0.970
_exptl_absorpt_coefficient_mu 1.824
_exptl_absorpt_correction_T_max 0.7452
_exptl_absorpt_correction_T_min 0.6188
_exptl_absorpt_correction_type multi-scan
_exptl_absorpt_process_details
;
SADABS-2008/1 (Bruker,2008) was used for absorption correction.
wR2(int) was 0.0884 before and 0.0350 after correction.
The Ratio of minimum to maximum transmission is 0.8304.
The \l/2 correction factor is 0.0015.
;
_exptl_crystal_colour brown
_exptl_crystal_colour_primary brown
_exptl_crystal_density_diffrn 2.271
_exptl_crystal_description block
_exptl_crystal_F_000 18472
_exptl_crystal_size_max 0.2
_exptl_crystal_size_mid 0.19
_exptl_crystal_size_min 0.18
_refine_diff_density_max 2.339
_refine_diff_density_min -1.698
_refine_diff_density_rms 0.197
_refine_ls_extinction_method none
_refine_ls_goodness_of_fit_ref 1.117
_refine_ls_hydrogen_treatment constr
_refine_ls_matrix_type full
_refine_ls_number_parameters 1921
_refine_ls_number_reflns 24556
_refine_ls_number_restraints 4052
_refine_ls_restrained_S_all 1.106
_refine_ls_R_factor_all 0.0686
_refine_ls_R_factor_gt 0.0594
_refine_ls_shift/su_max 0.002
_refine_ls_shift/su_mean 0.000
_refine_ls_structure_factor_coef Fsqd
_refine_ls_weighting_details 'w=1/[\s^2^(Fo^2^)+(0.0378P)^2^+1211.1628P] where P=(Fo^2^+2Fc^2^)/3'
_refine_ls_weighting_scheme calc
_refine_ls_wR_factor_gt 0.1433
_refine_ls_wR_factor_ref 0.1485
_reflns_Friedel_coverage 0.000
_reflns_number_gt 21199
_reflns_number_total 24556
_reflns_threshold_expression 'I > 2\s(I)'
_cod_data_source_file d0sc05277a2.cif
_cod_data_source_block 1_sq
_cod_depositor_comments
;Adding full bibliography for 1559745--1559746.cif.

 Adding full bibliography for 1559745--1559746.cif.
;
_cod_database_code 1559746
_shelx_shelxl_version_number 2018/3
_shelx_space_group_comment
;
The symmetry employed for this shelxl refinement is uniquely defined
by the following loop, which should always be used as a source of
symmetry information in preference to the above space-group names.
They are only intended as comments.
;
_shelx_estimated_absorpt_t_max 0.735
_shelx_estimated_absorpt_t_min 0.712
_olex2_refinement_description
;
1. Fixed Uiso
 At 1.2 times of:
  All C(H) groups, All N(H) groups
 At 1.5 times of:
  All O(H) groups
2. Restrained distances
 O12-H12
 0.85 with sigma of 0.01
 O21-H21
 0.85 with sigma of 0.01
 O25-H25
 0.85 with sigma of 0.01
 O33-H33
 0.85 with sigma of 0.01
 O41-H41
 0.85 with sigma of 0.01
 O44-H44
 0.85 with sigma of 0.01
 O54-H54
 0.85 with sigma of 0.01
 O58-H58
 0.85 with sigma of 0.01
3. Uiso/Uaniso restraints and constraints
O4 \\sim O5 \\sim O6 \\sim O7 \\sim O8 \\sim O9 \\sim O10 \\sim O11 \\sim O12
\\sim O13 \\sim O14 \\sim O15 \\sim O16 \\sim O17 \\sim O18 \\sim O19 \\sim O20
\\sim O21 \\sim O22 \\sim O23 \\sim O24 \\sim O25 \\sim O26 \\sim O27 \\sim O28
\\sim O29 \\sim O30 \\sim O31 \\sim O32 \\sim O33 \\sim O34 \\sim O35 \\sim O36
\\sim O37 \\sim O38 \\sim O39 \\sim O40 \\sim O41 \\sim O42 \\sim O43 \\sim O44
\\sim O45 \\sim O46 \\sim O47 \\sim O48 \\sim O49 \\sim O50 \\sim O51 \\sim O52
\\sim O53 \\sim O54 \\sim O55 \\sim O56 \\sim O57 \\sim O58 \\sim O59 \\sim O60
\\sim O61 \\sim O62 \\sim O63 \\sim O64 \\sim O65 \\sim O66 \\sim O67 \\sim O68
\\sim O69 \\sim O70 \\sim O71 \\sim O72 \\sim O73 \\sim O74 \\sim O75 \\sim O76
\\sim O77 \\sim O78 \\sim O79 \\sim O81 \\sim O82 \\sim O83 \\sim O84 \\sim O85
\\sim O86 \\sim O87 \\sim O88 \\sim O89 \\sim O90 \\sim O91 \\sim O92 \\sim O93
\\sim O94 \\sim O95 \\sim O96 \\sim O80 \\sim O3 \\sim O2 \\sim O1 \\sim O1W
\\sim O2W \\sim O3W \\sim O4W \\sim O5W \\sim O6W \\sim O7W \\sim C32 \\sim C31
\\sim C35 \\sim C34 \\sim C36 \\sim C8 \\sim C33 \\sim C1 \\sim C30 \\sim C7
\\sim C6 \\sim C4 \\sim C27 \\sim C28 \\sim C5 \\sim C24 \\sim C2 \\sim C57
\\sim C11 \\sim C56 \\sim C20 \\sim C3 \\sim C55 \\sim C23 \\sim C12 \\sim C9
\\sim C25 \\sim C51 \\sim C53 \\sim C18 \\sim C29 \\sim C58 \\sim C10 \\sim C60
\\sim C21 \\sim C59 \\sim C19 \\sim C54 \\sim C26 \\sim C46 \\sim C47 \\sim C15
\\sim C22 \\sim C44 \\sim C65 \\sim C52 \\sim C64 \\sim C40 \\sim C48 \\sim C39
\\sim C43 \\sim C45 \\sim C38 \\sim C63 \\sim C13 \\sim C16 \\sim C14 \\sim C49
\\sim C50 \\sim C42 \\sim C41 \\sim C37 \\sim C62 \\sim C66 \\sim C61 \\sim
C17: within 3.8A with sigma of 0.04 and sigma for terminal atoms of 0.02
4. Others
 Fixed Sof: O4W(0.5) O5W(0.5) O6W(0.5) O7W(0.5) O8W(0.5)
5.a Riding coordinates:
 O12(H12), O21(H21), O25(H25), O33(H33), O41(H41), O44(H44), O54(H54), O58(H58)
5.b Aromatic/amide H refined with riding coordinates:
 N1(H1), N2(H2), N6(H6), N5(H5), C31(H31), C35(H35), N4(H4), N10(H10),
 C34(H34), C36(H36), C33(H33A), C30(H30), C7(H7A), C6(H6A), C4(H4A), C28(H28),
 C5(H5A), C24(H24), C2(H2A), C11(H11), C56(H56), C55(H55), C23(H23), N3(H3),
 C12(H12A), C9(H9A), C25(H25A), C53(H53), C18(H18), C29(H29), C58(H58A),
 C10(H10A), C60(H60), C21(H21A), N9(H9), C59(H59A), C19(H19), N8(H8), C54(H54A),
  C26(H26), N11(H11A), C46(H46), C47(H47), C22(H22), C52(H52A), C64(H64),
 C40(H40), C48(H48), N7(H7), C43(H43), C45(H45), C38(H38), C63(H63), C13(H13),
 C16(H16), C14(H14), C49(H49), C50(H50), C42(H42), C41(H41A), C37(H37),
 C62(H62), C66(H66), C61(H61), C17(H17)
5.c Tetrahedral OH refined with riding coordinates:
 O52(H52), O59(H59), O84(H84), O92(H92), O93(H93), O94(H94), O95(H95),
 O96(H96), O80(H80)
;
_olex2_submission_special_instructions 'No special instructions were received'

loop_
_space_group_symop_operation_xyz
'x, y, z'
'-x, y, -z+1/2'
'x+1/2, y+1/2, z'
'-x+1/2, y+1/2, -z+1/2'
'-x, -y, -z'
'x, -y, z-1/2'
'-x+1/2, -y+1/2, -z'
'x+1/2, -y+1/2, z-1/2'

loop_
_atom_site_label
_atom_site_type_symbol
_atom_site_fract_x
_atom_site_fract_y
_atom_site_fract_z
_atom_site_U_iso_or_equiv
_atom_site_adp_type
_atom_site_occupancy
_atom_site_site_symmetry_order
_atom_site_calc_flag
_atom_site_refinement_flags_posn
_atom_site_refinement_flags_adp
_atom_site_refinement_flags_occupancy
_atom_site_disorder_assembly
_atom_site_disorder_group
Mo1 Mo 0.23339(2) 0.73194(6) 0.41199(2) 0.01690(16) Uani 1 1 d . . . . .
Mo2 Mo 0.23675(2) 0.91132(6) 0.42897(2) 0.01783(16) Uani 1 1 d . . . . .
Mo3 Mo 0.32967(2) 0.61033(6) 0.52109(2) 0.02032(17) Uani 1 1 d . . . . .
Mo4 Mo 0.43091(2) 0.88947(6) 0.39965(2) 0.02074(17) Uani 1 1 d . . . . .
Mo5 Mo 0.49787(2) 0.81994(6) 0.35321(2) 0.02205(18) Uani 1 1 d . . . . .
Mo6 Mo 0.43417(2) 0.71569(6) 0.42207(2) 0.02031(17) Uani 1 1 d . . . . .
Mo7 Mo 0.37249(2) 0.94313(6) 0.32047(2) 0.02035(17) Uani 1 1 d . . . . .
Mo8 Mo 0.49837(2) 0.57911(6) 0.38139(2) 0.02294(18) Uani 1 1 d . . . . .
Mo9 Mo 0.39996(2) 0.69481(6) 0.24567(2) 0.01801(17) Uani 1 1 d . . . . .
Mo10 Mo 0.37720(2) 0.54036(6) 0.37406(2) 0.01923(17) Uani 1 1 d . . . . .
Mo11 Mo 0.28857(2) 0.56277(6) 0.46388(2) 0.01911(17) Uani 1 1 d . . . . .
Mo12 Mo 0.40199(2) 0.51908(6) 0.26544(2) 0.01911(17) Uani 1 1 d . . . . .
Mo13 Mo 0.45882(2) 0.45124(6) 0.34388(2) 0.02198(18) Uani 1 1 d . . . . .
Mo14 Mo 0.33588(2) 0.57616(6) 0.31578(2) 0.01894(17) Uani 1 1 d . . . . .
Mo15 Mo 0.45683(2) 0.86433(6) 0.29529(2) 0.02051(17) Uani 1 1 d . . . . .
Mo16 Mo 0.33333(2) 0.81239(6) 0.28443(2) 0.01920(17) Uani 1 1 d . . . . .
Mo17 Mo 0.29498(2) 0.98498(6) 0.50634(2) 0.01973(17) Uani 1 1 d . . . . .
Mo18 Mo 0.33376(2) 0.85732(6) 0.54546(2) 0.02052(17) Uani 1 1 d . . . . .
P1 P 0.47493(5) 0.62713(17) 0.30148(5) 0.0168(5) Uani 1 1 d . . . . .
Al2 Al 0.500000 0.6188(3) 0.250000 0.0170(8) Uani 1 2 d S T P . .
P3 P 0.30860(5) 0.79771(17) 0.46690(5) 0.0160(5) Uani 1 1 d . . . . .
P4 P 0.38553(5) 0.62040(18) 0.44312(6) 0.0208(5) Uani 1 1 d . . . . .
P5 P 0.27289(5) 0.71501(19) 0.28851(6) 0.0240(5) Uani 1 1 d . . . . .
P6 P 0.56003(6) 0.6770(2) 0.37909(6) 0.0302(6) Uani 1 1 d . . . . .
P7 P 0.28109(5) 0.61995(17) 0.39295(5) 0.0184(5) Uani 1 1 d . . . . .
P8 P 0.38357(6) 1.08390(19) 0.38204(6) 0.0274(6) Uani 1 1 d . . . . .
P9 P 0.39364(5) 0.7426(2) 0.54392(6) 0.0270(6) Uani 1 1 d . . . . .
P10 P 0.44983(6) 0.32948(18) 0.27935(6) 0.0259(5) Uani 1 1 d . . . . .
P11 P 0.44836(5) 0.79449(18) 0.22499(6) 0.0210(5) Uani 1 1 d . . . . .
P12 P 0.35810(5) 0.77643(16) 0.36451(5) 0.0162(5) Uani 1 1 d . . . . .
Al1 Al 0.41673(8) 0.6994(3) 0.33399(8) 0.0368(8) Uani 1 1 d . . . . .
P2 P 0.28679(6) 1.09166(19) 0.43978(6) 0.0274(6) Uani 1 1 d . . . . .
Al3 Al 0.33330(6) 0.7951(2) 0.41556(6) 0.0172(5) Uani 1 1 d . . . . .
O4 O 0.28395(13) 0.6216(5) 0.49914(14) 0.0206(13) Uani 1 1 d . U . . .
O5 O 0.45268(14) 0.5787(5) 0.35788(15) 0.0235(13) Uani 1 1 d . U . . .
O6 O 0.49874(13) 0.6065(5) 0.28960(14) 0.0196(13) Uani 1 1 d . U . . .
O7 O 0.39843(13) 0.6427(4) 0.28310(14) 0.0183(12) Uani 1 1 d . U . . .
O8 O 0.45205(13) 0.7072(4) 0.28165(14) 0.0180(12) Uani 1 1 d . U . . .
O9 O 0.45236(14) 0.8155(5) 0.33149(14) 0.0223(13) Uani 1 1 d . U . . .
O10 O 0.37914(13) 0.8155(5) 0.30770(15) 0.0209(13) Uani 1 1 d . U . . .
O11 O 0.45524(13) 0.5384(4) 0.30000(14) 0.0184(12) Uani 1 1 d . U . . .
O12 O 0.42562(14) 0.5768(5) 0.40115(15) 0.0248(14) Uani 1 1 d D U . . .
H12 H 0.432151 0.577657 0.393899 0.037 Uiso 1 1 d DR . . . .
O13 O 0.33351(15) 0.5819(5) 0.48291(15) 0.0261(14) Uani 1 1 d . U . . .
O14 O 0.34035(13) 0.7384(4) 0.32999(14) 0.0186(12) Uani 1 1 d . U . . .
O15 O 0.38163(14) 0.5843(5) 0.33707(14) 0.0220(13) Uani 1 1 d . U . . .
O16 O 0.28798(13) 0.8635(5) 0.52308(14) 0.0200(13) Uani 1 1 d . U . . .
O17 O 0.33218(14) 0.5610(5) 0.35472(15) 0.0231(13) Uani 1 1 d . U . . .
O18 O 0.23227(13) 0.7937(4) 0.44877(14) 0.0182(12) Uani 1 1 d . U . . .
O19 O 0.46914(15) 0.7088(5) 0.23160(15) 0.0254(14) Uani 1 1 d . U . . .
O20 O 0.24764(14) 0.8468(5) 0.39876(14) 0.0214(13) Uani 1 1 d . U . . .
O21 O 0.40856(14) 0.8293(5) 0.26785(15) 0.0271(14) Uani 1 1 d D U . . .
H21 H 0.399227 0.822357 0.271989 0.041 Uiso 1 1 d DR . . . .
O22 O 0.49546(14) 0.7284(5) 0.38819(15) 0.0254(14) Uani 1 1 d . U . . .
O23 O 0.28503(13) 0.7176(4) 0.44767(13) 0.0172(12) Uani 1 1 d . U . . .
O24 O 0.37643(14) 0.6470(5) 0.54017(16) 0.0305(15) Uani 1 1 d . U . . .
O25 O 0.41086(14) 0.4601(5) 0.31008(15) 0.0237(13) Uani 1 1 d D U . . .
H25 H 0.405150 0.490299 0.317901 0.035 Uiso 1 1 d DR . . . .
O26 O 0.43551(14) 0.7636(5) 0.38369(15) 0.0218(13) Uani 1 1 d . U . . .
O27 O 0.50193(14) 0.8426(5) 0.31471(15) 0.0254(14) Uani 1 1 d . U . . .
O28 O 0.45962(15) 0.8689(5) 0.25215(16) 0.0277(14) Uani 1 1 d . U . . .
O29 O 0.30228(14) 0.8987(5) 0.39937(15) 0.0235(13) Uani 1 1 d . U . . .
O30 O 0.38153(13) 0.6991(4) 0.38555(13) 0.0177(12) Uani 1 1 d . U . . .
O31 O 0.36171(14) 0.7072(5) 0.21992(15) 0.0258(14) Uani 1 1 d . U . . .
O32 O 0.29149(15) 0.5489(5) 0.42093(15) 0.0246(14) Uani 1 1 d . U . . .
O33 O 0.33714(13) 0.6616(4) 0.27955(14) 0.0205(13) Uani 1 1 d D U . . .
H33 H 0.351195 0.649983 0.280570 0.031 Uiso 1 1 d DR . . . .
O34 O 0.50347(15) 0.4680(5) 0.35922(16) 0.0277(14) Uani 1 1 d . U . . .
O35 O 0.28977(13) 0.8907(4) 0.46392(14) 0.0189(12) Uani 1 1 d . U . . .
O36 O 0.32595(13) 0.7666(5) 0.50219(13) 0.0181(12) Uani 1 1 d . U . . .
O37 O 0.41979(14) 0.8376(5) 0.43134(15) 0.0252(14) Uani 1 1 d . U . . .
O38 O 0.32523(15) 0.8472(5) 0.24741(15) 0.0302(15) Uani 1 1 d . U . . .
O39 O 0.36560(14) 0.8977(5) 0.42950(15) 0.0253(13) Uani 1 1 d . U . . .
O40 O 0.54456(15) 0.7766(5) 0.37304(17) 0.0331(16) Uani 1 1 d . U . . .
O41 O 0.42094(14) 0.9410(5) 0.35371(15) 0.0230(13) Uani 1 1 d D U . . .
H41 H 0.430071 0.913390 0.348819 0.034 Uiso 1 1 d DR . . . .
O42 O 0.32790(14) 0.9273(5) 0.30522(15) 0.0253(14) Uani 1 1 d . U . . .
O43 O 0.27581(15) 0.7622(5) 0.32046(16) 0.0290(14) Uani 1 1 d . U . . .
O44 O 0.24668(14) 0.9790(4) 0.47262(15) 0.0227(13) Uani 1 1 d D U . . .
H44 H 0.239523 0.954720 0.477527 0.034 Uiso 1 1 d DR . . . .
O45 O 0.24742(14) 0.6514(5) 0.38290(15) 0.0230(13) Uani 1 1 d . U . . .
O46 O 0.41377(14) 0.5742(4) 0.23467(14) 0.0209(13) Uani 1 1 d . U . . .
O47 O 0.19913(14) 0.9447(5) 0.40685(16) 0.0265(14) Uani 1 1 d . U . . .
O48 O 0.49273(14) 0.6608(5) 0.33657(14) 0.0205(13) Uani 1 1 d . U . . .
O49 O 0.46796(14) 0.5171(5) 0.23454(15) 0.0245(13) Uani 1 1 d . U . . .
O50 O 0.33590(16) 0.5067(5) 0.54149(17) 0.0330(16) Uani 1 1 d . U . . .
O51 O 0.33939(14) 0.9630(5) 0.52136(15) 0.0266(14) Uani 1 1 d . U . . .
O52 O 0.55732(15) 0.6366(6) 0.34651(17) 0.0355(16) Uani 1 1 d . U . . .
H52 H 0.558740 0.577580 0.347416 0.053 Uiso 1 1 calc R . . . .
O53 O 0.33291(14) 0.8113(5) 0.45526(14) 0.0209(13) Uani 1 1 d . U . . .
O54 O 0.24038(14) 0.5984(5) 0.43608(15) 0.0219(13) Uani 1 1 d D U . . .
H54 H 0.233208 0.605902 0.448276 0.033 Uiso 1 1 d DR . . . .
O55 O 0.34317(16) 0.9028(6) 0.58200(16) 0.0358(16) Uani 1 1 d . U . . .
O56 O 0.41137(16) 1.0202(5) 0.40325(16) 0.0302(15) Uani 1 1 d . U . . .
O57 O 0.28307(17) 0.4432(5) 0.46709(17) 0.0336(16) Uani 1 1 d . U . . .
O58 O 0.32860(14) 0.7087(5) 0.55472(14) 0.0251(14) Uani 1 1 d D U . . .
H58 H 0.314466 0.686258 0.556266 0.038 Uiso 1 1 d DR . . . .
O59 O 0.39091(15) 0.7771(6) 0.51092(16) 0.0338(15) Uani 1 1 d . U . . .
H59 H 0.388906 0.729987 0.499660 0.051 Uiso 1 1 calc R . . . .
O60 O 0.36990(16) 1.0571(5) 0.34680(16) 0.0279(14) Uani 1 1 d . U . . .
O61 O 0.37461(15) 0.5421(5) 0.41704(15) 0.0240(14) Uani 1 1 d . U . . .
O62 O 0.19500(14) 0.7215(5) 0.38640(15) 0.0253(13) Uani 1 1 d . U . . .
O63 O 0.54455(15) 0.6074(6) 0.39254(16) 0.0342(16) Uani 1 1 d . U . . .
O64 O 0.37726(14) 0.8664(4) 0.36478(14) 0.0209(13) Uani 1 1 d . U . . .
O65 O 0.47227(15) 0.7083(5) 0.44801(16) 0.0312(15) Uani 1 1 d . U . . .
O66 O 0.29190(16) 1.0666(5) 0.53093(16) 0.0314(15) Uani 1 1 d . U . . .
O67 O 0.37558(16) 1.0137(5) 0.29291(16) 0.0334(15) Uani 1 1 d . U . . .
O68 O 0.50554(16) 0.5395(6) 0.41757(16) 0.0349(16) Uani 1 1 d . U . . .
O69 O 0.28927(14) 0.6178(5) 0.29571(16) 0.0275(14) Uani 1 1 d . U . . .
O70 O 0.42080(15) 0.3900(5) 0.25953(16) 0.0275(14) Uani 1 1 d . U . . .
O71 O 0.38167(16) 0.4185(5) 0.37344(16) 0.0298(15) Uani 1 1 d . U . . .
O72 O 0.33388(13) 0.7994(4) 0.37573(14) 0.0195(13) Uani 1 1 d . U . . .
O73 O 0.36437(15) 0.4865(5) 0.24393(16) 0.0302(15) Uani 1 1 d . U . . .
O74 O 0.46807(15) 0.9272(5) 0.42049(17) 0.0336(15) Uani 1 1 d . U . . .
O75 O 0.32890(17) 0.4675(5) 0.29780(17) 0.0341(15) Uani 1 1 d . U . . .
O76 O 0.59493(16) 0.6829(6) 0.40081(18) 0.0402(18) Uani 1 1 d . U . . .
O77 O 0.25628(15) 1.0356(5) 0.42136(16) 0.0286(15) Uani 1 1 d . U . . .
O78 O 0.37948(14) 0.8199(5) 0.55641(16) 0.0303(15) Uani 1 1 d . U . . .
O79 O 0.45510(17) 0.3769(5) 0.36992(17) 0.0347(16) Uani 1 1 d . U . . .
O81 O 0.30219(14) 0.7043(5) 0.39864(15) 0.0236(14) Uani 1 1 d . U . . .
O82 O 0.41897(14) 0.6505(5) 0.45205(15) 0.0253(14) Uani 1 1 d . U . . .
O83 O 0.36427(15) 0.7064(5) 0.43470(15) 0.0248(14) Uani 1 1 d . U . . .
O84 O 0.35683(17) 1.0642(6) 0.39216(18) 0.0373(16) Uani 1 1 d . U . . .
H84 H 0.357375 1.007376 0.397247 0.056 Uiso 1 1 calc R . . . .
O85 O 0.41452(14) 0.7649(5) 0.21570(15) 0.0263(14) Uani 1 1 d . U . . .
O86 O 0.23797(15) 0.7033(5) 0.26788(16) 0.0307(15) Uani 1 1 d . U . . .
O87 O 0.46144(16) 0.3426(5) 0.31497(16) 0.0278(14) Uani 1 1 d . U . . .
O88 O 0.28705(14) 0.7835(5) 0.27343(15) 0.0270(14) Uani 1 1 d . U . . .
O89 O 0.50516(17) 0.9267(6) 0.37220(17) 0.0362(16) Uani 1 1 d . U . . .
O90 O 0.29727(15) 1.0878(5) 0.47562(16) 0.0279(15) Uani 1 1 d . U . . .
O91 O 0.45160(16) 0.9829(5) 0.29633(17) 0.0328(15) Uani 1 1 d . U . . .
O92 O 0.44735(16) 0.8494(5) 0.19544(16) 0.0297(15) Uani 1 1 d . U . . .
H92 H 0.444806 0.810398 0.181419 0.045 Uiso 1 1 calc R . . . .
O93 O 0.47534(17) 0.3505(5) 0.26935(18) 0.0364(16) Uani 1 1 d . U . . .
H93 H 0.480617 0.300054 0.264163 0.055 Uiso 1 1 calc R . . . .
O94 O 0.28008(16) 0.5610(5) 0.36369(16) 0.0302(14) Uani 1 1 d . U . . .
H94 H 0.282519 0.503402 0.368143 0.045 Uiso 1 1 calc R . . . .
O95 O 0.38609(16) 0.5703(5) 0.47340(15) 0.0299(15) Uani 1 1 d . U . . .
H95 H 0.404283 0.561231 0.486825 0.045 Uiso 1 1 calc R . . . .
O96 O 0.44079(19) 0.2209(5) 0.2706(2) 0.0426(18) Uani 1 1 d . U . . .
H96 H 0.449183 0.187871 0.286792 0.064 Uiso 1 1 calc R . . . .
O80 O 0.27932(19) 1.2016(6) 0.43015(19) 0.0460(19) Uani 1 1 d . U . . .
H80 H 0.268791 1.205919 0.410763 0.069 Uiso 1 1 calc R . . . .
O3 O 0.42827(15) 0.7313(6) 0.56532(17) 0.0373(17) Uani 1 1 d . U . . .
O2 O 0.31166(17) 1.0610(5) 0.43076(18) 0.0365(16) Uani 1 1 d . U . . .
O1 O 0.39136(19) 1.1907(5) 0.38643(19) 0.0427(18) Uani 1 1 d . U . . .
Al4 Al 0.250000 0.750000 0.500000 0.0346(10) Uani 1 2 d S T P . .
O1W O 0.500000 1.0164(8) 0.250000 0.045(3) Uani 1 2 d S TU P . .
N1 N 0.0554(2) 0.9101(8) 0.3592(2) 0.044(3) Uani 1 1 d . . . . .
H1 H 0.040086 0.925306 0.362833 0.053 Uiso 1 1 calc R . . . .
N2 N 0.2011(2) 0.7710(7) 0.2897(2) 0.038(2) Uani 1 1 d . . . . .
H2 H 0.215638 0.755889 0.284819 0.046 Uiso 1 1 calc R . . . .
N6 N 0.6326(2) 0.6409(7) 0.3767(2) 0.039(2) Uani 1 1 d . . . . .
H6 H 0.618210 0.651842 0.382292 0.047 Uiso 1 1 calc R . . . .
C32 C 0.6779(2) 0.6090(7) 0.3587(2) 0.028(2) Uani 1 1 d . U . . .
N5 N 0.7754(2) 0.4990(7) 0.3030(2) 0.043(2) Uani 1 1 d . . . . .
H5 H 0.790491 0.482739 0.299064 0.052 Uiso 1 1 calc R . . . .
C31 C 0.7036(2) 0.5914(8) 0.3505(3) 0.032(2) Uani 1 1 d . U . . .
H31 H 0.723832 0.592672 0.367316 0.038 Uiso 1 1 calc R . . . .
C35 C 0.6854(2) 0.6436(8) 0.3892(3) 0.032(2) Uani 1 1 d . U . . .
H35 H 0.706163 0.657023 0.403524 0.039 Uiso 1 1 calc R . . . .
N4 N 0.6739(2) 1.0365(7) 0.3013(2) 0.042(2) Uani 1 1 d . . . . .
H4 H 0.690300 1.027692 0.298830 0.050 Uiso 1 1 calc R . . . .
N10 N 0.5330(2) 1.2199(9) 0.4554(2) 0.051(3) Uani 1 1 d . . . . .
H10 H 0.546261 1.247894 0.450622 0.061 Uiso 1 1 calc R . . . .
C34 C 0.6244(2) 0.6079(8) 0.3476(3) 0.036(2) Uani 1 1 d . U . . .
H34 H 0.603361 0.597751 0.333565 0.043 Uiso 1 1 calc R . . . .
C36 C 0.6625(2) 0.6574(8) 0.3977(3) 0.037(2) Uani 1 1 d . U . . .
H36 H 0.667491 0.678525 0.418145 0.044 Uiso 1 1 calc R . . . .
C8 C 0.1044(2) 0.8657(8) 0.3477(3) 0.034(2) Uani 1 1 d . U . . .
C33 C 0.6466(2) 0.5886(8) 0.3378(3) 0.034(2) Uani 1 1 d . U . . .
H33A H 0.640937 0.562686 0.317746 0.041 Uiso 1 1 calc R . . . .
C1 C 0.2095(2) 0.8072(8) 0.3188(3) 0.034(2) Uani 1 1 d . U . . .
C30 C 0.7012(2) 0.5740(8) 0.3218(3) 0.034(2) Uani 1 1 d . U . . .
H30 H 0.681250 0.575128 0.304452 0.040 Uiso 1 1 calc R . . . .
C7 C 0.1313(2) 0.8480(8) 0.3419(3) 0.034(2) Uani 1 1 d . U . . .
H7A H 0.151125 0.845735 0.359338 0.041 Uiso 1 1 calc R . . . .
C6 C 0.1291(2) 0.8351(8) 0.3133(3) 0.035(2) Uani 1 1 d . U . . .
H6A H 0.109117 0.838859 0.296096 0.042 Uiso 1 1 calc R . . . .
C4 C 0.1476(2) 0.7796(8) 0.2754(3) 0.034(2) Uani 1 1 d . U . . .
H4A H 0.126756 0.771047 0.260457 0.041 Uiso 1 1 calc R . . . .
C27 C 0.7277(2) 0.5532(8) 0.3157(3) 0.037(2) Uani 1 1 d . U . . .
C28 C 0.7581(3) 0.5397(10) 0.3400(3) 0.044(3) Uani 1 1 d . U . . .
H28 H 0.762430 0.550351 0.361081 0.053 Uiso 1 1 calc R . . . .
C5 C 0.1713(3) 0.7571(9) 0.2679(3) 0.041(3) Uani 1 1 d . U . . .
H5A H 0.166700 0.732545 0.247915 0.049 Uiso 1 1 calc R . . . .
C24 C 0.6514(3) 1.0909(8) 0.3328(3) 0.038(2) Uani 1 1 d . U . . .
H24 H 0.653829 1.117802 0.351801 0.045 Uiso 1 1 calc R . . . .
C2 C 0.1866(2) 0.8312(8) 0.3275(3) 0.032(2) Uani 1 1 d . U . . .
H2A H 0.192014 0.857432 0.347432 0.039 Uiso 1 1 calc R . . . .
C57 C 0.4904(2) 1.1385(9) 0.4708(3) 0.038(2) Uani 1 1 d . U . . .
C11 C 0.0495(3) 0.8905(10) 0.3295(3) 0.050(3) Uani 1 1 d . U . . .
H11 H 0.028974 0.891230 0.313175 0.060 Uiso 1 1 calc R . . . .
C56 C 0.4831(3) 1.1566(10) 0.4393(3) 0.045(3) Uani 1 1 d . U . . .
H56 H 0.463494 1.140096 0.423049 0.054 Uiso 1 1 calc R . . . .
C20 C 0.6218(3) 1.0646(8) 0.3098(3) 0.039(3) Uani 1 1 d . U . . .
C3 C 0.1551(2) 0.8154(7) 0.3058(2) 0.030(2) Uani 1 1 d . U . . .
C55 C 0.4660(3) 1.0991(9) 0.4782(3) 0.042(3) Uani 1 1 d . U . . .
H55 H 0.448467 1.071027 0.461621 0.050 Uiso 1 1 calc R . . . .
C23 C 0.6769(3) 1.0784(8) 0.3282(3) 0.043(3) Uani 1 1 d . U . . .
H23 H 0.696528 1.098671 0.343687 0.051 Uiso 1 1 calc R . . . .
N3 N 0.5121(3) 1.1284(10) 0.3513(3) 0.067(4) Uani 1 1 d . . . . .
H3 H 0.495549 1.131874 0.353708 0.080 Uiso 1 1 calc R . . . .
C12 C 0.0736(2) 0.8692(10) 0.3231(3) 0.045(3) Uani 1 1 d . U . . .
H12A H 0.069601 0.856825 0.302285 0.054 Uiso 1 1 calc R . . . .
C9 C 0.1091(3) 0.8834(10) 0.3782(3) 0.047(3) Uani 1 1 d . U . . .
H9A H 0.129121 0.879121 0.395244 0.056 Uiso 1 1 calc R . . . .
C25 C 0.7468(3) 0.5110(10) 0.2786(3) 0.050(3) Uani 1 1 d . U . . .
H25A H 0.743376 0.501003 0.257786 0.060 Uiso 1 1 calc R . . . .
C51 C 0.4416(3) 1.0689(11) 0.5129(3) 0.052(3) Uani 1 1 d . U . . .
C53 C 0.4133(3) 1.0393(11) 0.4893(3) 0.054(3) Uani 1 1 d . U . . .
H53 H 0.410068 1.035896 0.468422 0.064 Uiso 1 1 calc R . . . .
C18 C 0.5937(3) 1.1022(10) 0.3407(3) 0.049(3) Uani 1 1 d . U . . .
H18 H 0.612828 1.114460 0.358366 0.059 Uiso 1 1 calc R . . . .
C29 C 0.7816(2) 0.5112(9) 0.3334(3) 0.042(3) Uani 1 1 d . U . . .
H29 H 0.801625 0.500431 0.349793 0.050 Uiso 1 1 calc R . . . .
C58 C 0.5206(2) 1.1614(9) 0.4945(3) 0.041(3) Uani 1 1 d . U . . .
H58A H 0.526194 1.150550 0.515813 0.050 Uiso 1 1 calc R . . . .
C10 C 0.0843(3) 0.9072(11) 0.3837(3) 0.051(3) Uani 1 1 d . U . . .
H10A H 0.087605 0.921190 0.404236 0.062 Uiso 1 1 calc R . . . .
C60 C 0.5045(3) 1.1981(11) 0.4320(3) 0.050(3) Uani 1 1 d . U . . .
H60 H 0.499430 1.211374 0.410895 0.060 Uiso 1 1 calc R . . . .
C21 C 0.6198(3) 1.0210(10) 0.2821(3) 0.049(3) Uani 1 1 d . U . . .
H21A H 0.600392 1.000646 0.266211 0.058 Uiso 1 1 calc R . . . .
N9 N 0.3941(3) 1.0180(11) 0.5260(3) 0.077(4) Uani 1 1 d . . . . .
H9 H 0.379110 1.002889 0.530262 0.092 Uiso 1 1 calc R . . . .
C59 C 0.5415(3) 1.1995(11) 0.4859(3) 0.052(3) Uani 1 1 d . U . . .
H59A H 0.561912 1.211447 0.501354 0.062 Uiso 1 1 calc R . . . .
C19 C 0.5939(3) 1.0764(9) 0.3141(3) 0.048(3) Uani 1 1 d . U . . .
H19 H 0.574615 1.064591 0.296574 0.058 Uiso 1 1 calc R . . . .
N8 N 0.1497(3) 0.3876(9) 0.3715(3) 0.079(4) Uani 1 1 d . . . . .
H8 H 0.133032 0.393347 0.373645 0.095 Uiso 1 1 calc R . . . .
C54 C 0.4674(3) 1.1010(11) 0.5070(3) 0.053(3) Uani 1 1 d . U . . .
H54A H 0.485613 1.123634 0.524035 0.064 Uiso 1 1 calc R . . . .
C26 C 0.7226(3) 0.5381(10) 0.2845(3) 0.048(3) Uani 1 1 d . U . . .
H26 H 0.702674 0.546434 0.267605 0.058 Uiso 1 1 calc R . . . .
N11 N 0.4189(3) 1.3027(9) 0.4361(3) 0.068(3) Uani 1 1 d . . . . .
H11A H 0.405323 1.263906 0.422584 0.082 Uiso 1 1 calc R . . . .
C46 C 0.2033(4) 0.4064(10) 0.3897(4) 0.070(4) Uani 1 1 d . U . . .
H46 H 0.222539 0.427840 0.405558 0.084 Uiso 1 1 calc R . . . .
C47 C 0.1485(4) 0.3476(9) 0.3436(4) 0.074(5) Uani 1 1 d . U . . .
H47 H 0.129291 0.327318 0.327390 0.089 Uiso 1 1 calc R . . . .
C15 C 0.5648(3) 1.1132(10) 0.3444(3) 0.052(3) Uani 1 1 d . U . . .
C22 C 0.6460(3) 1.0082(10) 0.2782(3) 0.053(3) Uani 1 1 d . U . . .
H22 H 0.644441 0.980077 0.259667 0.064 Uiso 1 1 calc R . . . .
C44 C 0.2027(4) 0.3657(10) 0.3625(3) 0.069(4) Uani 1 1 d . U . . .
C65 C 0.4618(5) 1.4229(13) 0.4785(4) 0.088(5) Uani 1 1 d . U . . .
C52 C 0.3890(3) 1.0141(10) 0.4964(3) 0.050(3) Uani 1 1 d . U . . .
H52A H 0.369652 0.994788 0.480333 0.059 Uiso 1 1 calc R . . . .
C64 C 0.4615(4) 1.4065(14) 0.4491(4) 0.089(5) Uani 1 1 d . U . . .
H64 H 0.476215 1.435787 0.444431 0.107 Uiso 1 1 calc R . . . .
C40 C 0.2921(4) 0.3150(12) 0.3596(3) 0.069(4) Uani 1 1 d . U . . .
H40 H 0.294123 0.325250 0.379829 0.083 Uiso 1 1 calc R . . . .
C48 C 0.1742(5) 0.3379(11) 0.3399(4) 0.074(4) Uani 1 1 d . U . . .
H48 H 0.172408 0.311211 0.321081 0.089 Uiso 1 1 calc R . . . .
C39 C 0.2630(4) 0.3125(11) 0.3334(4) 0.068(4) Uani 1 1 d . U . . .
N7 N 0.3147(4) 0.2883(11) 0.3260(3) 0.088(5) Uani 1 1 d . . . . .
H7 H 0.331206 0.279791 0.323768 0.105 Uiso 1 1 calc R . . . .
C43 C 0.2330(4) 0.3540(11) 0.3602(4) 0.071(4) Uani 1 1 d . U . . .
H43 H 0.251682 0.367796 0.378208 0.085 Uiso 1 1 calc R . . . .
C45 C 0.1779(4) 0.4169(11) 0.3948(3) 0.072(4) Uani 1 1 d . U . . .
H45 H 0.179776 0.443458 0.413620 0.087 Uiso 1 1 calc R . . . .
C38 C 0.2614(5) 0.2961(13) 0.3038(4) 0.087(5) Uani 1 1 d . U . . .
H38 H 0.242049 0.291199 0.285792 0.105 Uiso 1 1 calc R . . . .
C63 C 0.4398(4) 1.3484(12) 0.4281(4) 0.072(4) Uani 1 1 d . U . . .
H63 H 0.438706 1.338710 0.408166 0.087 Uiso 1 1 calc R . . . .
C13 C 0.5099(3) 1.1096(12) 0.3236(4) 0.067(4) Uani 1 1 d . U . . .
H13 H 0.490223 1.103209 0.306089 0.080 Uiso 1 1 calc R . . . .
C16 C 0.5670(3) 1.1328(14) 0.3729(4) 0.078(4) Uani 1 1 d . U . . .
H16 H 0.586536 1.139828 0.390549 0.094 Uiso 1 1 calc R . . . .
C14 C 0.5358(3) 1.0992(14) 0.3197(4) 0.076(4) Uani 1 1 d . U . . .
H14 H 0.533694 1.082189 0.299851 0.091 Uiso 1 1 calc R . . . .
C49 C 0.4214(4) 1.0445(15) 0.5497(4) 0.085(5) Uani 1 1 d . U . . .
H49 H 0.424018 1.045915 0.570405 0.102 Uiso 1 1 calc R . . . .
C50 C 0.4459(3) 1.0700(15) 0.5438(4) 0.081(4) Uani 1 1 d . U . . .
H50 H 0.465135 1.087685 0.560437 0.097 Uiso 1 1 calc R . . . .
C42 C 0.2344(4) 0.3269(12) 0.3355(4) 0.082(5) Uani 1 1 d . U . . .
H42 H 0.215661 0.315397 0.317241 0.099 Uiso 1 1 calc R . . . .
C41 C 0.3176(4) 0.3023(11) 0.3553(4) 0.069(4) Uani 1 1 d . U . . .
H41A H 0.337380 0.303298 0.372804 0.083 Uiso 1 1 calc R . . . .
C37 C 0.2879(5) 0.2874(13) 0.3015(4) 0.086(5) Uani 1 1 d . U . . .
H37 H 0.286737 0.280423 0.281416 0.103 Uiso 1 1 calc R . . . .
C62 C 0.4192(4) 1.3165(12) 0.4638(4) 0.075(4) Uani 1 1 d . U . . .
H62 H 0.404431 1.286330 0.468237 0.090 Uiso 1 1 calc R . . . .
C66 C 0.4880(5) 1.4832(16) 0.5018(5) 0.104(6) Uani 1 1 d . U . . .
H66 H 0.487515 1.498845 0.520648 0.125 Uiso 1 1 calc R . . . .
C61 C 0.4415(5) 1.3760(15) 0.4860(4) 0.094(5) Uani 1 1 d . U . . .
H61 H 0.442627 1.383892 0.506037 0.113 Uiso 1 1 calc R . . . .
C17 C 0.5402(4) 1.1424(15) 0.3761(4) 0.084(4) Uani 1 1 d . U . . .
H17 H 0.541635 1.158924 0.395778 0.100 Uiso 1 1 calc R . . . .
O2W O 0.500000 0.2211(11) 0.250000 0.083(4) Uani 1 2 d S TU P . .
O3W O 0.3382(3) 0.4044(10) 0.4287(3) 0.113(4) Uani 1 1 d . U . . .
O4W O 0.7282(3) 1.0320(15) 0.3001(5) 0.056(5) Uani 0.5 1 d . U . . .
O5W O 0.4605(4) 1.1225(13) 0.3608(4) 0.054(4) Uani 0.5 1 d . U . . .
O6W O 0.3517(4) 1.1969(13) 0.4301(4) 0.053(4) Uani 0.5 1 d . U . . .
O7W O 0.4055(5) 0.1798(14) 0.2979(5) 0.065(5) Uani 0.5 1 d . U . . .
O8W O 0.3757(8) 0.2796(15) 0.3268(7) 0.110(10) Uani 0.5 1 d . . . . .

loop_
_atom_site_aniso_label
_atom_site_aniso_U_11
_atom_site_aniso_U_22
_atom_site_aniso_U_33
_atom_site_aniso_U_23
_atom_site_aniso_U_13
_atom_site_aniso_U_12
Mo1 0.0126(3) 0.0238(4) 0.0162(4) -0.0011(3) 0.0083(3) -0.0016(3)
Mo2 0.0156(4) 0.0223(4) 0.0177(4) 0.0006(3) 0.0095(3) -0.0006(3)
Mo3 0.0151(4) 0.0286(4) 0.0195(4) 0.0031(3) 0.0099(3) 0.0001(3)
Mo4 0.0167(4) 0.0271(4) 0.0223(4) -0.0037(3) 0.0124(3) -0.0026(3)
Mo5 0.0180(4) 0.0301(4) 0.0219(4) -0.0042(3) 0.0125(3) -0.0031(3)
Mo6 0.0148(4) 0.0293(4) 0.0198(4) -0.0015(3) 0.0105(3) 0.0002(3)
Mo7 0.0204(4) 0.0232(4) 0.0227(4) 0.0014(3) 0.0144(3) -0.0001(3)
Mo8 0.0165(4) 0.0349(5) 0.0206(4) 0.0017(3) 0.0113(3) 0.0039(3)
Mo9 0.0147(4) 0.0245(4) 0.0173(4) 0.0008(3) 0.0095(3) 0.0016(3)
Mo10 0.0184(4) 0.0220(4) 0.0215(4) 0.0006(3) 0.0128(3) 0.0016(3)
Mo11 0.0182(4) 0.0218(4) 0.0211(4) 0.0012(3) 0.0123(3) -0.0004(3)
Mo12 0.0158(4) 0.0230(4) 0.0213(4) -0.0012(3) 0.0109(3) 0.0000(3)
Mo13 0.0200(4) 0.0268(4) 0.0241(4) 0.0035(3) 0.0144(3) 0.0049(3)
Mo14 0.0167(4) 0.0234(4) 0.0204(4) -0.0016(3) 0.0118(3) -0.0009(3)
Mo15 0.0208(4) 0.0235(4) 0.0227(4) -0.0009(3) 0.0147(3) -0.0012(3)
Mo16 0.0157(4) 0.0265(4) 0.0193(4) 0.0027(3) 0.0114(3) 0.0016(3)
Mo17 0.0184(4) 0.0238(4) 0.0198(4) -0.0028(3) 0.0114(3) -0.0046(3)
Mo18 0.0144(4) 0.0314(4) 0.0173(4) -0.0027(3) 0.0086(3) -0.0042(3)
P1 0.0135(10) 0.0244(12) 0.0169(11) 0.0010(9) 0.0106(9) 0.0012(9)
Al2 0.0163(18) 0.0213(19) 0.0193(19) 0.000 0.0131(15) 0.000
P3 0.0117(10) 0.0242(12) 0.0149(11) -0.0005(9) 0.0086(9) -0.0023(9)
P4 0.0194(11) 0.0285(13) 0.0194(12) 0.0029(10) 0.0130(10) 0.0028(10)
P5 0.0137(11) 0.0358(14) 0.0249(13) 0.0013(11) 0.0110(10) 0.0012(10)
P6 0.0157(12) 0.0481(17) 0.0289(14) -0.0028(12) 0.0120(11) -0.0013(11)
P7 0.0186(11) 0.0230(12) 0.0183(11) -0.0036(9) 0.0124(9) -0.0031(9)
P8 0.0278(13) 0.0240(13) 0.0350(14) -0.0065(11) 0.0185(12) -0.0010(10)
P9 0.0142(11) 0.0428(16) 0.0256(13) 0.0018(11) 0.0105(10) -0.0023(10)
P10 0.0263(13) 0.0237(13) 0.0315(14) -0.0034(10) 0.0165(11) 0.0025(10)
P11 0.0188(11) 0.0279(13) 0.0211(12) 0.0046(10) 0.0135(10) 0.0037(10)
P12 0.0153(11) 0.0208(12) 0.0170(11) 0.0006(9) 0.0113(9) 0.0006(9)
Al1 0.0342(17) 0.043(2) 0.0349(18) -0.0027(15) 0.0178(15) -0.0010(15)
P2 0.0307(14) 0.0258(13) 0.0302(14) 0.0011(11) 0.0179(12) -0.0072(11)
Al3 0.0146(12) 0.0257(14) 0.0173(13) 0.0003(11) 0.0126(11) -0.0015(10)
O4 0.017(3) 0.026(3) 0.023(3) 0.001(3) 0.013(3) -0.001(2)
O5 0.019(3) 0.032(3) 0.023(3) 0.003(3) 0.012(3) 0.005(3)
O6 0.017(3) 0.028(3) 0.021(3) 0.001(3) 0.014(2) 0.004(2)
O7 0.016(3) 0.020(3) 0.021(3) -0.001(2) 0.010(2) 0.001(2)
O8 0.019(3) 0.016(3) 0.025(3) 0.000(2) 0.015(3) 0.000(2)
O9 0.023(3) 0.027(3) 0.022(3) 0.000(3) 0.015(3) 0.007(3)
O10 0.015(3) 0.027(3) 0.026(3) -0.002(3) 0.014(3) 0.000(2)
O11 0.019(3) 0.018(3) 0.021(3) -0.002(2) 0.011(2) -0.001(2)
O12 0.021(3) 0.032(3) 0.029(3) 0.002(3) 0.017(3) 0.004(3)
O13 0.022(3) 0.033(3) 0.026(3) 0.001(3) 0.014(3) 0.002(3)
O14 0.018(3) 0.024(3) 0.017(3) 0.003(2) 0.011(2) -0.001(2)
O15 0.021(3) 0.028(3) 0.021(3) -0.004(3) 0.014(3) -0.002(3)
O16 0.017(3) 0.031(3) 0.018(3) 0.001(3) 0.014(2) -0.003(3)
O17 0.022(3) 0.028(3) 0.024(3) 0.000(3) 0.014(3) 0.000(3)
O18 0.017(3) 0.024(3) 0.020(3) 0.004(2) 0.014(2) -0.002(2)
O19 0.027(3) 0.029(3) 0.029(3) 0.005(3) 0.019(3) 0.007(3)
O20 0.023(3) 0.028(3) 0.017(3) 0.005(2) 0.012(2) 0.000(3)
O21 0.021(3) 0.036(4) 0.029(3) 0.002(3) 0.015(3) 0.004(3)
O22 0.024(3) 0.038(4) 0.020(3) 0.001(3) 0.015(3) -0.006(3)
O23 0.014(3) 0.027(3) 0.012(3) 0.002(2) 0.007(2) -0.002(2)
O24 0.016(3) 0.041(4) 0.033(4) 0.005(3) 0.011(3) 0.003(3)
O25 0.022(3) 0.026(3) 0.032(3) -0.001(3) 0.020(3) -0.001(3)
O26 0.020(3) 0.027(3) 0.025(3) -0.005(3) 0.016(3) -0.005(3)
O27 0.019(3) 0.032(3) 0.030(3) -0.003(3) 0.015(3) -0.006(3)
O28 0.031(3) 0.029(4) 0.032(4) -0.002(3) 0.022(3) -0.004(3)
O29 0.022(3) 0.032(3) 0.023(3) 0.003(3) 0.016(2) 0.005(2)
O30 0.018(3) 0.023(3) 0.016(3) 0.004(2) 0.011(2) 0.002(2)
O31 0.018(3) 0.032(3) 0.027(3) 0.000(3) 0.010(3) 0.000(3)
O32 0.029(3) 0.025(3) 0.027(3) 0.001(3) 0.019(3) 0.002(3)
O33 0.015(3) 0.024(3) 0.025(3) 0.000(3) 0.011(2) 0.005(2)
O34 0.021(3) 0.035(4) 0.031(3) -0.001(3) 0.015(3) 0.005(3)
O35 0.018(3) 0.021(3) 0.021(3) -0.002(2) 0.011(2) -0.004(2)
O36 0.016(3) 0.031(3) 0.009(3) 0.003(2) 0.007(2) 0.000(2)
O37 0.020(3) 0.036(4) 0.022(3) -0.004(3) 0.012(3) 0.000(3)
O38 0.026(3) 0.045(4) 0.023(3) 0.002(3) 0.014(3) 0.001(3)
O39 0.020(3) 0.032(3) 0.030(3) -0.003(3) 0.017(2) -0.007(2)
O40 0.023(3) 0.041(4) 0.035(4) -0.006(3) 0.014(3) -0.007(3)
O41 0.022(3) 0.024(3) 0.030(3) 0.001(3) 0.018(3) -0.002(3)
O42 0.021(3) 0.030(3) 0.027(3) 0.000(3) 0.013(3) 0.003(3)
O43 0.022(3) 0.041(4) 0.027(3) -0.005(3) 0.014(3) 0.001(3)
O44 0.019(3) 0.023(3) 0.030(3) -0.001(3) 0.014(3) -0.004(3)
O45 0.020(3) 0.030(3) 0.022(3) -0.004(3) 0.013(3) -0.002(3)
O46 0.022(3) 0.024(3) 0.021(3) -0.001(3) 0.013(3) 0.001(3)
O47 0.020(3) 0.025(3) 0.035(3) 0.005(3) 0.014(3) 0.004(3)
O48 0.018(3) 0.026(3) 0.021(3) -0.001(3) 0.013(3) 0.001(2)
O49 0.021(3) 0.031(3) 0.027(3) -0.002(3) 0.016(3) -0.002(3)
O50 0.034(4) 0.032(4) 0.033(4) 0.005(3) 0.016(3) 0.003(3)
O51 0.021(3) 0.034(4) 0.028(3) -0.001(3) 0.014(3) -0.007(3)
O52 0.025(3) 0.049(4) 0.037(4) -0.003(3) 0.018(3) 0.003(3)
O53 0.018(3) 0.030(3) 0.022(3) -0.002(3) 0.016(2) -0.003(2)
O54 0.019(3) 0.027(3) 0.025(3) 0.000(3) 0.014(3) -0.001(3)
O55 0.031(3) 0.055(4) 0.021(3) -0.009(3) 0.011(3) -0.008(3)
O56 0.030(3) 0.029(3) 0.033(3) -0.008(3) 0.016(3) 0.000(3)
O57 0.037(4) 0.033(4) 0.038(4) 0.010(3) 0.023(3) -0.006(3)
O58 0.019(3) 0.041(4) 0.020(3) 0.009(3) 0.013(3) -0.009(3)
O59 0.024(3) 0.053(4) 0.030(3) 0.002(3) 0.017(3) -0.005(3)
O60 0.035(4) 0.021(3) 0.032(4) -0.001(3) 0.019(3) 0.000(3)
O61 0.026(3) 0.027(3) 0.025(3) 0.004(3) 0.017(3) -0.002(3)
O62 0.020(3) 0.030(3) 0.027(3) 0.000(3) 0.011(2) -0.004(3)
O63 0.022(3) 0.051(4) 0.031(4) 0.007(3) 0.013(3) 0.005(3)
O64 0.020(3) 0.025(3) 0.021(3) -0.002(3) 0.013(3) -0.004(3)
O65 0.020(3) 0.043(4) 0.030(3) 0.001(3) 0.011(3) 0.002(3)
O66 0.036(4) 0.032(4) 0.028(3) -0.010(3) 0.017(3) -0.004(3)
O67 0.037(4) 0.036(4) 0.030(3) 0.006(3) 0.018(3) -0.007(3)
O68 0.032(3) 0.049(4) 0.025(3) 0.008(3) 0.015(3) 0.004(3)
O69 0.017(3) 0.034(4) 0.033(3) -0.001(3) 0.012(3) -0.001(3)
O70 0.026(3) 0.027(3) 0.032(3) -0.005(3) 0.016(3) 0.001(3)
O71 0.033(3) 0.028(3) 0.032(3) 0.001(3) 0.018(3) 0.007(3)
O72 0.018(3) 0.027(3) 0.019(3) 0.002(2) 0.013(2) 0.003(2)
O73 0.020(3) 0.034(4) 0.036(3) -0.004(3) 0.012(3) -0.003(3)
O74 0.021(3) 0.043(4) 0.038(3) -0.008(3) 0.014(3) -0.008(3)
O75 0.037(3) 0.032(3) 0.037(3) -0.008(3) 0.020(3) -0.003(3)
O76 0.019(3) 0.063(5) 0.038(4) -0.004(4) 0.013(3) 0.001(3)
O77 0.029(3) 0.028(3) 0.029(3) 0.008(3) 0.013(3) -0.003(3)
O78 0.015(3) 0.040(4) 0.033(4) -0.007(3) 0.009(3) -0.003(3)
O79 0.037(4) 0.040(4) 0.034(4) 0.005(3) 0.022(3) 0.004(3)
O81 0.024(3) 0.032(3) 0.022(3) -0.004(3) 0.016(3) -0.008(3)
O82 0.022(3) 0.036(4) 0.023(3) 0.001(3) 0.014(3) 0.000(3)
O83 0.027(3) 0.031(3) 0.022(3) 0.002(3) 0.016(3) 0.008(3)
O84 0.038(4) 0.038(4) 0.046(4) 0.000(3) 0.028(3) 0.000(3)
O85 0.018(3) 0.043(4) 0.019(3) 0.004(3) 0.011(3) 0.003(3)
O86 0.017(3) 0.048(4) 0.030(3) 0.001(3) 0.013(3) 0.002(3)
O87 0.033(3) 0.026(3) 0.029(3) 0.003(3) 0.019(3) 0.003(3)
O88 0.019(3) 0.037(4) 0.026(3) 0.004(3) 0.012(3) 0.002(3)
O89 0.033(3) 0.045(4) 0.037(3) -0.012(3) 0.021(3) -0.008(3)
O90 0.030(3) 0.022(3) 0.035(4) -0.002(3) 0.018(3) -0.012(3)
O91 0.034(3) 0.030(3) 0.038(3) -0.004(3) 0.020(3) -0.005(3)
O92 0.036(4) 0.034(4) 0.029(3) 0.009(3) 0.023(3) 0.010(3)
O93 0.038(4) 0.036(4) 0.050(4) -0.001(3) 0.033(3) 0.008(3)
O94 0.033(3) 0.036(3) 0.027(3) -0.009(3) 0.019(3) -0.004(3)
O95 0.027(3) 0.040(4) 0.022(3) 0.005(3) 0.010(3) -0.002(3)
O96 0.054(4) 0.027(4) 0.052(4) -0.005(3) 0.029(4) 0.004(3)
O80 0.056(5) 0.033(4) 0.042(4) 0.009(3) 0.017(4) -0.008(4)
O3 0.016(3) 0.062(5) 0.034(4) 0.009(3) 0.011(3) 0.002(3)
O2 0.038(3) 0.039(4) 0.045(4) -0.010(3) 0.029(3) -0.012(3)
O1 0.050(4) 0.031(4) 0.048(4) -0.010(3) 0.024(3) -0.011(3)
Al4 0.034(2) 0.039(3) 0.031(2) 0.001(2) 0.015(2) -0.004(2)
O1W 0.049(6) 0.041(6) 0.053(6) 0.000 0.030(5) 0.000
N1 0.034(5) 0.060(7) 0.054(6) 0.023(5) 0.033(5) 0.024(5)
N2 0.031(5) 0.041(5) 0.052(6) 0.005(5) 0.028(5) 0.010(4)
N6 0.032(5) 0.047(6) 0.053(6) 0.000(5) 0.031(5) 0.002(4)
C32 0.027(5) 0.029(5) 0.033(5) 0.007(4) 0.018(4) 0.009(4)
N5 0.035(5) 0.052(6) 0.054(6) 0.011(5) 0.030(5) 0.015(5)
C31 0.018(4) 0.043(6) 0.034(5) -0.001(4) 0.012(4) 0.004(4)
C35 0.026(5) 0.039(6) 0.033(5) 0.003(4) 0.014(4) 0.004(4)
N4 0.050(6) 0.040(6) 0.043(6) 0.006(5) 0.028(5) 0.008(5)
N10 0.036(6) 0.079(8) 0.053(6) -0.010(6) 0.034(5) -0.019(5)
C34 0.023(5) 0.041(6) 0.042(6) 0.006(5) 0.013(4) 0.001(4)
C36 0.033(5) 0.043(6) 0.040(6) 0.001(5) 0.021(5) 0.005(5)
C8 0.028(5) 0.038(6) 0.040(6) 0.008(5) 0.019(5) 0.008(4)
C33 0.030(5) 0.038(6) 0.033(5) 0.004(5) 0.014(4) 0.007(4)
C1 0.031(5) 0.039(5) 0.036(5) 0.009(4) 0.018(4) 0.004(4)
C30 0.019(5) 0.046(6) 0.036(5) 0.002(5) 0.012(4) 0.009(4)
C7 0.026(5) 0.042(5) 0.036(5) 0.013(4) 0.017(4) 0.016(4)
C6 0.026(5) 0.046(6) 0.038(5) 0.011(5) 0.020(4) 0.016(4)
C4 0.026(5) 0.046(6) 0.032(5) 0.005(5) 0.015(4) 0.010(4)
C27 0.025(5) 0.045(6) 0.037(6) 0.007(5) 0.013(4) 0.012(5)
C28 0.036(6) 0.065(7) 0.032(6) -0.001(5) 0.016(5) 0.020(5)
C5 0.032(5) 0.054(7) 0.039(6) -0.002(5) 0.019(5) 0.012(5)
C24 0.039(6) 0.031(6) 0.042(6) -0.006(5) 0.018(5) -0.006(5)
C2 0.029(5) 0.036(5) 0.039(5) 0.011(4) 0.022(4) 0.001(4)
C57 0.025(5) 0.058(6) 0.034(5) -0.011(5) 0.017(4) -0.008(5)
C11 0.029(6) 0.075(8) 0.046(7) 0.016(6) 0.018(5) 0.015(6)
C56 0.024(5) 0.073(7) 0.038(5) -0.008(5) 0.016(4) -0.010(5)
C20 0.038(6) 0.033(6) 0.040(6) -0.001(5) 0.014(5) -0.002(5)
C3 0.030(5) 0.029(5) 0.036(5) 0.014(4) 0.021(4) 0.015(4)
C55 0.026(5) 0.063(6) 0.039(5) -0.004(5) 0.017(4) -0.012(5)
C23 0.044(6) 0.032(6) 0.044(6) -0.004(5) 0.014(5) -0.006(5)
N3 0.038(6) 0.083(9) 0.083(9) -0.023(7) 0.031(6) -0.009(6)
C12 0.027(5) 0.069(8) 0.039(6) 0.010(6) 0.017(5) 0.014(5)
C9 0.034(6) 0.077(8) 0.029(6) 0.011(6) 0.014(5) 0.022(6)
C25 0.043(6) 0.075(8) 0.039(6) 0.001(6) 0.024(5) 0.015(6)
C51 0.030(6) 0.087(9) 0.039(6) 0.002(6) 0.016(5) -0.019(6)
C53 0.039(6) 0.078(8) 0.051(6) -0.005(6) 0.026(5) -0.017(6)
C18 0.037(6) 0.059(7) 0.046(6) -0.014(6) 0.015(5) -0.013(5)
C29 0.025(5) 0.062(7) 0.040(6) 0.010(5) 0.015(5) 0.019(5)
C58 0.030(5) 0.064(7) 0.032(6) -0.016(5) 0.016(5) -0.016(5)
C10 0.046(7) 0.081(9) 0.034(6) 0.016(6) 0.025(5) 0.022(6)
C60 0.032(6) 0.086(9) 0.037(6) -0.006(6) 0.019(5) -0.006(6)
C21 0.046(6) 0.055(7) 0.033(6) -0.008(5) 0.007(5) -0.005(6)
N9 0.040(6) 0.130(13) 0.074(9) 0.003(8) 0.037(6) -0.034(7)
C59 0.028(6) 0.089(9) 0.038(6) -0.010(6) 0.016(5) -0.018(6)
C19 0.038(6) 0.054(7) 0.045(6) -0.008(5) 0.013(5) -0.011(5)
N8 0.089(10) 0.051(8) 0.085(10) 0.018(7) 0.030(8) 0.014(7)
C54 0.026(5) 0.089(8) 0.041(6) -0.004(6) 0.013(5) -0.015(6)
C26 0.036(6) 0.073(8) 0.036(6) 0.007(6) 0.016(5) 0.019(6)
N11 0.066(8) 0.055(8) 0.064(8) 0.005(6) 0.014(7) 0.006(6)
C46 0.083(9) 0.043(7) 0.051(8) -0.015(6) 0.002(7) 0.001(7)
C47 0.093(10) 0.023(6) 0.050(8) -0.003(6) -0.016(8) -0.005(7)
C15 0.044(6) 0.062(8) 0.045(7) -0.006(6) 0.016(5) -0.019(6)
C22 0.059(7) 0.067(8) 0.033(6) 0.000(6) 0.020(6) 0.014(6)
C44 0.102(10) 0.037(7) 0.044(7) -0.008(6) 0.014(7) -0.008(7)
C65 0.106(11) 0.074(10) 0.053(8) 0.006(8) 0.012(8) -0.033(9)
C52 0.035(5) 0.067(6) 0.048(6) -0.007(5) 0.020(4) -0.017(5)
C64 0.081(10) 0.098(11) 0.056(9) 0.015(8) 0.005(8) -0.025(9)
C40 0.070(8) 0.076(8) 0.044(7) -0.011(6) 0.012(6) -0.010(7)
C48 0.102(11) 0.045(8) 0.052(8) 0.004(6) 0.015(8) 0.002(8)
C39 0.069(8) 0.058(8) 0.053(7) 0.005(6) 0.008(6) -0.009(7)
N7 0.123(13) 0.085(11) 0.063(9) 0.004(8) 0.050(9) -0.007(9)
C43 0.081(8) 0.052(7) 0.049(7) -0.001(6) 0.003(7) -0.007(7)
C45 0.102(11) 0.052(8) 0.037(7) -0.016(6) 0.010(7) 0.005(8)
C38 0.098(11) 0.081(10) 0.041(8) -0.002(7) -0.003(8) -0.015(9)
C63 0.066(8) 0.080(8) 0.059(7) 0.006(7) 0.018(6) -0.010(7)
C13 0.047(6) 0.084(8) 0.059(7) -0.008(6) 0.016(6) -0.013(6)
C16 0.048(7) 0.124(11) 0.050(8) -0.037(8) 0.013(6) -0.004(8)
C14 0.040(7) 0.123(11) 0.058(8) -0.017(8) 0.016(6) -0.008(7)
C49 0.054(8) 0.155(13) 0.050(8) 0.006(9) 0.027(7) -0.027(9)
C50 0.044(7) 0.154(12) 0.049(7) 0.000(8) 0.026(6) -0.028(8)
C42 0.091(9) 0.062(8) 0.053(7) 0.004(7) -0.001(7) -0.010(7)
C41 0.077(8) 0.064(7) 0.049(7) 0.006(6) 0.014(6) -0.001(7)
C37 0.098(10) 0.081(9) 0.055(8) -0.006(7) 0.015(8) -0.011(9)
C62 0.081(8) 0.075(8) 0.062(8) -0.006(7) 0.028(7) -0.020(7)
C66 0.105(12) 0.113(13) 0.084(11) -0.018(10) 0.035(10) -0.037(10)
C61 0.112(12) 0.098(12) 0.064(9) -0.006(9) 0.033(9) -0.023(10)
C17 0.060(8) 0.124(10) 0.060(8) -0.023(8) 0.023(7) 0.003(8)
O2W 0.110(9) 0.057(8) 0.125(10) 0.000 0.089(8) 0.000
O3W 0.106(8) 0.083(7) 0.097(7) -0.017(6) 0.002(6) -0.002(6)
O4W 0.020(7) 0.081(12) 0.073(11) -0.001(10) 0.025(8) 0.005(8)
O5W 0.062(8) 0.058(8) 0.043(7) -0.012(7) 0.024(6) -0.007(7)
O6W 0.056(7) 0.050(7) 0.057(7) -0.002(6) 0.029(6) -0.006(6)
O7W 0.082(10) 0.055(10) 0.079(10) -0.003(8) 0.054(9) -0.022(9)
O8W 0.20(3) 0.029(11) 0.15(3) -0.007(13) 0.13(2) -0.011(15)

loop_
_atom_type_symbol
_atom_type_description
_atom_type_scat_dispersion_real
_atom_type_scat_dispersion_imag
_atom_type_scat_source
C C 0.0033 0.0016 'International Tables Vol C Tables 4.2.6.8 and 6.1.1.4'
H H 0.0000 0.0000 'International Tables Vol C Tables 4.2.6.8 and 6.1.1.4'
N N 0.0061 0.0033 'International Tables Vol C Tables 4.2.6.8 and 6.1.1.4'
O O 0.0106 0.0060 'International Tables Vol C Tables 4.2.6.8 and 6.1.1.4'
Mo Mo -1.6832 0.6857 'International Tables Vol C Tables 4.2.6.8 and 6.1.1.4'
P P 0.1023 0.0942 'International Tables Vol C Tables 4.2.6.8 and 6.1.1.4'
Al Al 0.0645 0.0514 'International Tables Vol C Tables 4.2.6.8 and 6.1.1.4'

loop_
_geom_angle_atom_site_label_1
_geom_angle_atom_site_label_2
_geom_angle_atom_site_label_3
_geom_angle
_geom_angle_site_symmetry_1
_geom_angle_site_symmetry_3
_geom_angle_publ_flag
O18 Mo1 Mo2 47.98(17) . . ?
O18 Mo1 O23 81.3(2) . . ?
O18 Mo1 O45 163.2(2) . . ?
O18 Mo1 O54 88.1(2) . . ?
O20 Mo1 Mo2 48.40(18) . . ?
O20 Mo1 O18 95.0(3) . . ?
O20 Mo1 O23 83.3(2) . . ?
O20 Mo1 O45 87.4(3) . . ?
O20 Mo1 O54 153.6(2) . . ?
O23 Mo1 Mo2 87.93(16) . . ?
O45 Mo1 Mo2 135.68(18) . . ?
O45 Mo1 O23 82.4(2) . . ?
O45 Mo1 O54 82.5(2) . . ?
O54 Mo1 Mo2 134.35(17) . . ?
O54 Mo1 O23 71.2(2) . . ?
O62 Mo1 Mo2 101.3(2) . . ?
O62 Mo1 O18 101.7(3) . . ?
O62 Mo1 O20 105.8(3) . . ?
O62 Mo1 O23 170.0(3) . . ?
O62 Mo1 O45 93.5(3) . . ?
O62 Mo1 O54 99.2(3) . . ?
O18 Mo2 Mo1 48.72(18) . . ?
O18 Mo2 O20 95.5(3) . . ?
O18 Mo2 O35 83.4(2) . . ?
O18 Mo2 O44 85.7(2) . . ?
O18 Mo2 O77 160.5(3) . . ?
O20 Mo2 Mo1 48.21(18) . . ?
O20 Mo2 O35 83.5(2) . . ?
O20 Mo2 O44 154.6(2) . . ?
O20 Mo2 O77 87.5(3) . . ?
O35 Mo2 Mo1 89.60(15) . . ?
O44 Mo2 Mo1 132.97(17) . . ?
O44 Mo2 O35 71.5(2) . . ?
O47 Mo2 Mo1 100.1(2) . . ?
O47 Mo2 O18 101.7(3) . . ?
O47 Mo2 O20 104.3(3) . . ?
O47 Mo2 O35 170.1(3) . . ?
O47 Mo2 O44 100.2(3) . . ?
O47 Mo2 O77 96.2(3) . . ?
O77 Mo2 Mo1 135.3(2) . . ?
O77 Mo2 O35 77.8(2) . . ?
O77 Mo2 O44 83.4(3) . . ?
O4 Mo3 Mo11 48.60(18) . . ?
O4 Mo3 O24 160.6(3) . . ?
O4 Mo3 O36 81.6(2) . . ?
O4 Mo3 O58 86.3(2) . . ?
O13 Mo3 Mo11 48.05(19) . . ?
O13 Mo3 O4 95.2(3) . . ?
O13 Mo3 O24 84.4(3) . . ?
O13 Mo3 O36 81.6(2) . . ?
O13 Mo3 O58 151.4(3) . . ?
O24 Mo3 Mo11 132.1(2) . . ?
O24 Mo3 O36 79.2(2) . . ?
O24 Mo3 O58 85.0(3) . . ?
O36 Mo3 Mo11 87.09(14) . . ?
O50 Mo3 Mo11 103.3(2) . . ?
O50 Mo3 O4 103.3(3) . . ?
O50 Mo3 O13 107.1(3) . . ?
O50 Mo3 O24 95.2(3) . . ?
O50 Mo3 O36 169.3(3) . . ?
O50 Mo3 O58 100.3(3) . . ?
O58 Mo3 Mo11 132.63(17) . . ?
O58 Mo3 O36 70.3(2) . . ?
O26 Mo4 Mo6 48.44(18) . . ?
O26 Mo4 O41 85.2(3) . . ?
O26 Mo4 O56 160.7(3) . . ?
O26 Mo4 O64 83.8(2) . . ?
O37 Mo4 Mo6 48.1(2) . . ?
O37 Mo4 O26 95.1(3) . . ?
O37 Mo4 O41 154.2(2) . . ?
O37 Mo4 O56 87.9(3) . . ?
O37 Mo4 O64 83.5(2) . . ?
O41 Mo4 Mo6 132.09(18) . . ?
O41 Mo4 O64 70.9(2) . . ?
O56 Mo4 Mo6 135.6(2) . . ?
O56 Mo4 O41 84.0(3) . . ?
O56 Mo4 O64 77.6(2) . . ?
O64 Mo4 Mo6 90.00(16) . . ?
O74 Mo4 Mo6 101.6(3) . . ?
O74 Mo4 O26 103.0(3) . . ?
O74 Mo4 O37 105.1(3) . . ?
O74 Mo4 O41 99.9(3) . . ?
O74 Mo4 O56 94.6(3) . . ?
O74 Mo4 O64 168.3(3) . . ?
O9 Mo5 Mo15 47.96(18) . . ?
O9 Mo5 O22 86.5(3) . . ?
O9 Mo5 O27 95.0(3) . . ?
O9 Mo5 O40 161.2(3) . . ?
O9 Mo5 O48 82.7(2) . . ?
O22 Mo5 Mo15 132.12(17) . . ?
O22 Mo5 O48 70.2(2) . . ?
O27 Mo5 Mo15 48.13(18) . . ?
O27 Mo5 O22 152.7(3) . . ?
O27 Mo5 O40 85.0(3) . . ?
O27 Mo5 O48 82.9(2) . . ?
O40 Mo5 Mo15 132.6(2) . . ?
O40 Mo5 O22 85.1(3) . . ?
O40 Mo5 O48 78.6(2) . . ?
O48 Mo5 Mo15 87.56(15) . . ?
O89 Mo5 Mo15 102.9(3) . . ?
O89 Mo5 O9 102.5(3) . . ?
O89 Mo5 O22 100.5(3) . . ?
O89 Mo5 O27 105.8(3) . . ?
O89 Mo5 O40 95.6(3) . . ?
O89 Mo5 O48 169.2(3) . . ?
O12 Mo6 Mo4 133.46(17) . . ?
O12 Mo6 O30 69.7(2) . . ?
O26 Mo6 Mo4 48.13(19) . . ?
O26 Mo6 O12 87.5(3) . . ?
O26 Mo6 O30 80.6(2) . . ?
O26 Mo6 O82 162.0(3) . . ?
O30 Mo6 Mo4 87.09(15) . . ?
O37 Mo6 Mo4 48.01(19) . . ?
O37 Mo6 O12 151.7(2) . . ?
O37 Mo6 O26 94.7(3) . . ?
O37 Mo6 O30 82.8(2) . . ?
O37 Mo6 O82 87.1(3) . . ?
O65 Mo6 Mo4 101.2(3) . . ?
O65 Mo6 O12 101.4(3) . . ?
O65 Mo6 O26 101.8(3) . . ?
O65 Mo6 O30 170.8(3) . . ?
O65 Mo6 O37 105.7(3) . . ?
O65 Mo6 O82 94.9(3) . . ?
O82 Mo6 Mo4 134.82(19) . . ?
O82 Mo6 O12 82.6(3) . . ?
O82 Mo6 O30 81.8(2) . . ?
O10 Mo7 Mo16 48.41(17) . . ?
O10 Mo7 O41 86.3(2) . . ?
O10 Mo7 O60 162.8(3) . . ?
O10 Mo7 O64 84.3(2) . . ?
O41 Mo7 Mo16 133.59(18) . . ?
O41 Mo7 O64 72.7(2) . . ?
O42 Mo7 Mo16 48.27(19) . . ?
O42 Mo7 O10 95.5(3) . . ?
O42 Mo7 O41 157.3(3) . . ?
O42 Mo7 O60 86.8(3) . . ?
O42 Mo7 O64 84.9(2) . . ?
O60 Mo7 Mo16 134.84(19) . . ?
O60 Mo7 O41 85.2(3) . . ?
O60 Mo7 O64 78.9(2) . . ?
O64 Mo7 Mo16 90.72(16) . . ?
O67 Mo7 Mo16 101.1(2) . . ?
O67 Mo7 O10 101.5(3) . . ?
O67 Mo7 O41 96.9(3) . . ?
O67 Mo7 O42 104.9(3) . . ?
O67 Mo7 O60 94.3(3) . . ?
O67 Mo7 O64 167.9(3) . . ?
O5 Mo8 Mo13 48.27(19) . . ?
O5 Mo8 O22 87.3(3) . . ?
O5 Mo8 O48 81.7(2) . . ?
O5 Mo8 O63 159.9(3) . . ?
O22 Mo8 Mo13 133.79(18) . . ?
O22 Mo8 O48 70.8(2) . . ?
O34 Mo8 Mo13 47.78(19) . . ?
O34 Mo8 O5 94.6(3) . . ?
O34 Mo8 O22 153.4(3) . . ?
O34 Mo8 O48 83.2(3) . . ?
O34 Mo8 O63 84.2(3) . . ?
O48 Mo8 Mo13 88.22(16) . . ?
O63 Mo8 Mo13 131.5(2) . . ?
O63 Mo8 O22 85.1(3) . . ?
O63 Mo8 O48 78.3(2) . . ?
O68 Mo8 Mo13 102.4(3) . . ?
O68 Mo8 O5 103.1(3) . . ?
O68 Mo8 O22 99.3(3) . . ?
O68 Mo8 O34 106.0(3) . . ?
O68 Mo8 O48 169.0(3) . . ?
O68 Mo8 O63 96.5(3) . . ?
Mo12 Mo9 H21 124.4 . . ?
O7 Mo9 Mo12 48.25(18) . . ?
O7 Mo9 O8 80.9(2) . . ?
O7 Mo9 O21 87.5(3) . . ?
O7 Mo9 H21 76.2 . . ?
O7 Mo9 O46 94.9(2) . . ?
O7 Mo9 O85 163.0(2) . . ?
O8 Mo9 Mo12 87.53(15) . . ?
O8 Mo9 H21 79.4 . . ?
O21 Mo9 Mo12 133.78(18) . . ?
O21 Mo9 O8 70.4(2) . . ?
O21 Mo9 H21 15.4 . . ?
O21 Mo9 O85 82.9(3) . . ?
O31 Mo9 Mo12 101.7(2) . . ?
O31 Mo9 O7 101.9(3) . . ?
O31 Mo9 O8 169.8(3) . . ?
O31 Mo9 O21 99.7(3) . . ?
O31 Mo9 H21 91.7 . . ?
O31 Mo9 O46 106.7(3) . . ?
O31 Mo9 O85 93.4(3) . . ?
O46 Mo9 Mo12 48.20(18) . . ?
O46 Mo9 O8 82.7(2) . . ?
O46 Mo9 O21 152.3(2) . . ?
O46 Mo9 H21 161.0 . . ?
O46 Mo9 O85 87.4(3) . . ?
O85 Mo9 Mo12 135.45(19) . . ?
O85 Mo9 O8 82.8(2) . . ?
O85 Mo9 H21 96.4 . . ?
O12 Mo10 Mo14 132.80(17) . . ?
O12 Mo10 O30 70.8(2) . . ?
O15 Mo10 Mo14 48.46(18) . . ?
O15 Mo10 O12 85.6(2) . . ?
O15 Mo10 O30 82.9(2) . . ?
O15 Mo10 O61 161.0(3) . . ?
O17 Mo10 Mo14 48.11(18) . . ?
O17 Mo10 O12 156.4(3) . . ?
O17 Mo10 O15 95.3(3) . . ?
O17 Mo10 O30 85.9(2) . . ?
O17 Mo10 O61 84.3(2) . . ?
O30 Mo10 Mo14 90.56(15) . . ?
O61 Mo10 Mo14 131.99(18) . . ?
O61 Mo10 O12 87.3(2) . . ?
O61 Mo10 O30 78.1(2) . . ?
O71 Mo10 Mo14 102.2(2) . . ?
O71 Mo10 O12 97.6(3) . . ?
O71 Mo10 O15 103.1(3) . . ?
O71 Mo10 O17 105.1(3) . . ?
O71 Mo10 O30 166.8(3) . . ?
O71 Mo10 O61 95.3(3) . . ?
O4 Mo11 Mo3 48.53(17) . . ?
O4 Mo11 O23 82.7(2) . . ?
O4 Mo11 O32 160.4(3) . . ?
O4 Mo11 O54 84.8(2) . . ?
O13 Mo11 Mo3 48.07(19) . . ?
O13 Mo11 O4 95.1(3) . . ?
O13 Mo11 O23 85.4(2) . . ?
O13 Mo11 O32 84.4(3) . . ?
O13 Mo11 O54 156.6(3) . . ?
O23 Mo11 Mo3 90.83(15) . . ?
O32 Mo11 Mo3 132.07(18) . . ?
O32 Mo11 O23 77.7(2) . . ?
O32 Mo11 O54 88.0(2) . . ?
O54 Mo11 Mo3 132.32(17) . . ?
O54 Mo11 O23 71.4(2) . . ?
O57 Mo11 Mo3 103.3(3) . . ?
O57 Mo11 O4 104.2(3) . . ?
O57 Mo11 O13 106.2(3) . . ?
O57 Mo11 O23 165.5(3) . . ?
O57 Mo11 O32 94.6(3) . . ?
O57 Mo11 O54 96.4(3) . . ?
O7 Mo12 Mo9 48.21(18) . . ?
O7 Mo12 O11 83.4(2) . . ?
O7 Mo12 O25 85.9(2) . . ?
O7 Mo12 O70 160.6(3) . . ?
O11 Mo12 Mo9 89.47(15) . . ?
O25 Mo12 Mo9 132.76(18) . . ?
O25 Mo12 O11 72.3(2) . . ?
O46 Mo12 Mo9 48.48(18) . . ?
O46 Mo12 O7 95.2(3) . . ?
O46 Mo12 O11 82.7(2) . . ?
O46 Mo12 O25 154.7(2) . . ?
O46 Mo12 O70 86.6(3) . . ?
O70 Mo12 Mo9 134.76(19) . . ?
O70 Mo12 O11 77.7(2) . . ?
O70 Mo12 O25 84.5(3) . . ?
O73 Mo12 Mo9 100.6(2) . . ?
O73 Mo12 O7 102.2(3) . . ?
O73 Mo12 O11 169.9(3) . . ?
O73 Mo12 O25 99.5(3) . . ?
O73 Mo12 O46 105.0(3) . . ?
O73 Mo12 O70 95.9(3) . . ?
O5 Mo13 Mo8 48.15(18) . . ?
O5 Mo13 O11 82.8(2) . . ?
O5 Mo13 O25 85.4(2) . . ?
O5 Mo13 O87 160.4(3) . . ?
O11 Mo13 Mo8 89.10(15) . . ?
O25 Mo13 Mo8 132.27(18) . . ?
O25 Mo13 O11 72.1(2) . . ?
O34 Mo13 Mo8 47.9(2) . . ?
O34 Mo13 O5 94.6(3) . . ?
O34 Mo13 O11 83.3(2) . . ?
O34 Mo13 O25 155.3(3) . . ?
O34 Mo13 O87 86.5(3) . . ?
O79 Mo13 Mo8 102.1(3) . . ?
O79 Mo13 O5 102.8(3) . . ?
O79 Mo13 O11 168.5(3) . . ?
O79 Mo13 O25 98.1(3) . . ?
O79 Mo13 O34 106.0(3) . . ?
O79 Mo13 O87 95.7(3) . . ?
O87 Mo13 Mo8 133.92(19) . . ?
O87 Mo13 O11 77.9(2) . . ?
O87 Mo13 O25 85.5(3) . . ?
O14 Mo14 Mo10 87.40(14) . . ?
O15 Mo14 Mo10 48.46(18) . . ?
O15 Mo14 O14 82.2(2) . . ?
O15 Mo14 O33 86.4(2) . . ?
O15 Mo14 O69 160.4(3) . . ?
O17 Mo14 Mo10 48.17(18) . . ?
O17 Mo14 O14 82.4(2) . . ?
O17 Mo14 O15 95.4(3) . . ?
O17 Mo14 O33 151.9(3) . . ?
O17 Mo14 O69 84.8(3) . . ?
O33 Mo14 Mo10 132.50(16) . . ?
O33 Mo14 O14 70.1(2) . . ?
O69 Mo14 Mo10 132.46(19) . . ?
O69 Mo14 O14 78.4(2) . . ?
O69 Mo14 O33 84.5(2) . . ?
O75 Mo14 Mo10 104.0(3) . . ?
O75 Mo14 O14 168.2(3) . . ?
O75 Mo14 O15 103.0(3) . . ?
O75 Mo14 O17 107.4(3) . . ?
O75 Mo14 O33 99.5(3) . . ?
O75 Mo14 O69 95.6(3) . . ?
O8 Mo15 Mo5 90.03(16) . . ?
O9 Mo15 Mo5 47.94(18) . . ?
O9 Mo15 O8 83.0(2) . . ?
O9 Mo15 O21 85.6(3) . . ?
O9 Mo15 O27 94.8(3) . . ?
O9 Mo15 O28 161.2(3) . . ?
O21 Mo15 Mo5 132.12(18) . . ?
O21 Mo15 O8 70.5(2) . . ?
O27 Mo15 Mo5 47.98(19) . . ?
O27 Mo15 O8 86.0(2) . . ?
O27 Mo15 O21 156.3(3) . . ?
O27 Mo15 O28 84.5(3) . . ?
O28 Mo15 Mo5 131.99(19) . . ?
O28 Mo15 O8 78.2(2) . . ?
O28 Mo15 O21 87.5(2) . . ?
O91 Mo15 Mo5 104.7(3) . . ?
O91 Mo15 O8 164.7(3) . . ?
O91 Mo15 O9 103.7(3) . . ?
O91 Mo15 O21 96.0(3) . . ?
O91 Mo15 O27 106.8(3) . . ?
O91 Mo15 O28 94.4(3) . . ?
O10 Mo16 Mo7 47.93(18) . . ?
O10 Mo16 O14 80.9(2) . . ?
O10 Mo16 O33 87.2(2) . . ?
O10 Mo16 O88 160.6(3) . . ?
O14 Mo16 Mo7 87.00(15) . . ?
O33 Mo16 Mo7 133.22(16) . . ?
O33 Mo16 O14 71.1(2) . . ?
O38 Mo16 Mo7 103.4(2) . . ?
O38 Mo16 O10 103.7(3) . . ?
O38 Mo16 O14 169.2(3) . . ?
O38 Mo16 O33 99.2(3) . . ?
O38 Mo16 O42 105.7(3) . . ?
O38 Mo16 O88 95.1(3) . . ?
O42 Mo16 Mo7 47.71(18) . . ?
O42 Mo16 O10 94.5(3) . . ?
O42 Mo16 O14 83.4(2) . . ?
O42 Mo16 O33 153.9(3) . . ?
O42 Mo16 O88 84.6(3) . . ?
O88 Mo16 Mo7 131.73(19) . . ?
O88 Mo16 O14 79.8(2) . . ?
O88 Mo16 O33 85.4(3) . . ?
O16 Mo17 Mo18 48.06(17) . . ?
O16 Mo17 O35 84.0(2) . . ?
O16 Mo17 O44 86.4(2) . . ?
O16 Mo17 O90 161.9(3) . . ?
O35 Mo17 Mo18 89.28(15) . . ?
O44 Mo17 Mo18 132.75(17) . . ?
O44 Mo17 O35 71.6(2) . . ?
O51 Mo17 Mo18 47.9(2) . . ?
O51 Mo17 O16 94.8(3) . . ?
O51 Mo17 O35 83.5(2) . . ?
O51 Mo17 O44 154.9(3) . . ?
O51 Mo17 O90 87.6(3) . . ?
O66 Mo17 Mo18 103.2(2) . . ?
O66 Mo17 O16 102.2(3) . . ?
O66 Mo17 O35 167.2(3) . . ?
O66 Mo17 O44 97.5(3) . . ?
O66 Mo17 O51 106.7(3) . . ?
O66 Mo17 O90 94.2(3) . . ?
O90 Mo17 Mo18 135.10(19) . . ?
O90 Mo17 O35 78.4(2) . . ?
O90 Mo17 O44 84.0(2) . . ?
O16 Mo18 Mo17 47.99(18) . . ?
O16 Mo18 O36 82.1(2) . . ?
O16 Mo18 O58 86.8(2) . . ?
O16 Mo18 O78 160.6(3) . . ?
O36 Mo18 Mo17 88.27(15) . . ?
O51 Mo18 Mo17 47.58(19) . . ?
O51 Mo18 O16 94.4(3) . . ?
O51 Mo18 O36 84.2(2) . . ?
O51 Mo18 O58 154.3(3) . . ?
O51 Mo18 O78 85.1(3) . . ?
O55 Mo18 Mo17 103.7(3) . . ?
O55 Mo18 O16 103.8(3) . . ?
O55 Mo18 O36 167.7(3) . . ?
O55 Mo18 O51 105.9(3) . . ?
O55 Mo18 O58 98.6(3) . . ?
O55 Mo18 O78 95.0(3) . . ?
O58 Mo18 Mo17 132.98(17) . . ?
O58 Mo18 O36 70.6(2) . . ?
O78 Mo18 Mo17 132.2(2) . . ?
O78 Mo18 O36 78.6(2) . . ?
O78 Mo18 O58 85.4(3) . . ?
O6 P1 O8 111.1(3) . . ?
O6 P1 O11 112.9(4) . . ?
O6 P1 O48 108.4(3) . . ?
O8 P1 O48 108.8(3) . . ?
O11 P1 O8 107.3(3) . . ?
O11 P1 O48 108.3(3) . . ?
O6 Al2 O6 169.8(4) 2_655 . ?
O6 Al2 O49 87.0(3) 2_655 . ?
O6 Al2 O49 85.7(3) 2_655 2_655 ?
O6 Al2 O49 87.0(3) . 2_655 ?
O6 Al2 O49 85.7(3) . . ?
O19 Al2 O6 98.1(3) 2_655 2_655 ?
O19 Al2 O6 88.9(3) . 2_655 ?
O19 Al2 O6 88.9(3) 2_655 . ?
O19 Al2 O6 98.1(3) . . ?
O19 Al2 O19 93.7(5) 2_655 . ?
O19 Al2 O49 174.2(3) 2_655 . ?
O19 Al2 O49 174.2(3) . 2_655 ?
O19 Al2 O49 89.2(3) . . ?
O19 Al2 O49 89.2(3) 2_655 2_655 ?
O49 Al2 O49 88.3(4) 2_655 . ?
O35 P3 O23 107.8(3) . . ?
O36 P3 O23 108.6(3) . . ?
O36 P3 O35 109.4(3) . . ?
O53 P3 O23 110.8(3) . . ?
O53 P3 O35 112.5(4) . . ?
O53 P3 O36 107.8(3) . . ?
O61 P4 O95 105.9(4) . . ?
O82 P4 O61 109.9(4) . . ?
O82 P4 O95 107.3(4) . . ?
O83 P4 O61 114.1(4) . . ?
O83 P4 O82 111.1(4) . . ?
O83 P4 O95 108.2(4) . . ?
O69 P5 O43 110.0(4) . . ?
O69 P5 O88 111.0(4) . . ?
O86 P5 O43 103.9(4) . . ?
O86 P5 O69 110.9(4) . . ?
O86 P5 O88 111.6(4) . . ?
O88 P5 O43 109.1(4) . . ?
O40 P6 O52 108.8(4) . . ?
O63 P6 O40 111.0(4) . . ?
O63 P6 O52 110.2(4) . . ?
O76 P6 O40 111.7(4) . . ?
O76 P6 O52 104.2(4) . . ?
O76 P6 O63 110.7(4) . . ?
O32 P7 O94 106.8(4) . . ?
O45 P7 O32 109.1(4) . . ?
O45 P7 O94 106.0(4) . . ?
O81 P7 O32 115.1(4) . . ?
O81 P7 O45 111.7(4) . . ?
O81 P7 O94 107.7(4) . . ?
O56 P8 O60 112.4(4) . . ?
O56 P8 O84 106.7(4) . . ?
O60 P8 O84 106.7(4) . . ?
O1 P8 O56 112.8(4) . . ?
O1 P8 O60 109.9(4) . . ?
O1 P8 O84 108.0(4) . . ?
O24 P9 O59 110.8(4) . . ?
O78 P9 O24 109.7(4) . . ?
O78 P9 O59 108.9(4) . . ?
O3 P9 O24 111.1(4) . . ?
O3 P9 O59 104.8(4) . . ?
O3 P9 O78 111.5(4) . . ?
O70 P10 O93 110.0(4) . . ?
O70 P10 O96 107.6(4) . . ?
O87 P10 O70 112.2(4) . . ?
O87 P10 O93 112.5(4) . . ?
O87 P10 O96 108.7(4) . . ?
O93 P10 O96 105.4(4) . . ?
O19 P11 O28 114.6(4) . . ?
O19 P11 O85 111.6(4) . . ?
O19 P11 O92 108.3(4) . . ?
O28 P11 O92 105.8(4) . . ?
O85 P11 O28 109.6(4) . . ?
O85 P11 O92 106.4(4) . . ?
O14 P12 O64 108.7(3) . . ?
O30 P12 O14 109.1(3) . . ?
O30 P12 O64 107.5(3) . . ?
O72 P12 O14 107.6(3) . . ?
O72 P12 O30 111.7(3) . . ?
O72 P12 O64 112.3(4) . . ?
O5 Al1 O9 96.9(2) . . ?
O5 Al1 O10 177.0(3) . . ?
O5 Al1 O15 82.9(2) . . ?
O7 Al1 O5 95.9(3) . . ?
O7 Al1 O9 96.6(2) . . ?
O7 Al1 O10 81.3(2) . . ?
O7 Al1 O15 84.0(2) . . ?
O10 Al1 O9 84.6(2) . . ?
O10 Al1 O15 95.6(2) . . ?
O15 Al1 O9 179.4(3) . . ?
O26 Al1 O5 85.8(3) . . ?
O26 Al1 O7 176.9(3) . . ?
O26 Al1 O9 80.7(2) . . ?
O26 Al1 O10 97.0(3) . . ?
O26 Al1 O15 98.8(2) . . ?
O77 P2 O90 110.6(4) . . ?
O77 P2 O80 107.1(4) . . ?
O90 P2 O80 105.5(4) . . ?
O2 P2 O77 112.1(4) . . ?
O2 P2 O90 114.0(4) . . ?
O2 P2 O80 107.1(5) . . ?
O29 Al3 O39 86.7(3) . . ?
O53 Al3 O29 86.9(3) . . ?
O53 Al3 O39 87.2(3) . . ?
O72 Al3 O29 87.0(3) . . ?
O72 Al3 O39 86.4(3) . . ?
O72 Al3 O53 171.4(3) . . ?
O81 Al3 O29 90.6(3) . . ?
O81 Al3 O39 174.3(3) . . ?
O81 Al3 O53 97.6(3) . . ?
O81 Al3 O72 88.4(3) . . ?
O83 Al3 O29 173.6(3) . . ?
O83 Al3 O39 89.0(3) . . ?
O83 Al3 O53 88.2(3) . . ?
O83 Al3 O72 97.5(3) . . ?
O83 Al3 O81 94.0(3) . . ?
Mo3 O4 Mo11 82.9(2) . . ?
Mo8 O5 Mo13 83.6(2) . . ?
Mo8 O5 Al1 132.3(3) . . ?
Mo13 O5 Al1 133.6(3) . . ?
P1 O6 Al2 135.9(4) . . ?
Mo9 O7 Mo12 83.5(2) . . ?
Mo9 O7 Al1 132.3(3) . . ?
Mo12 O7 Al1 133.4(3) . . ?
Mo15 O8 Mo9 102.5(2) . . ?
P1 O8 Mo9 128.8(3) . . ?
P1 O8 Mo15 124.9(3) . . ?
Mo5 O9 Mo15 84.1(2) . . ?
Mo5 O9 Al1 130.8(3) . . ?
Mo15 O9 Al1 130.7(3) . . ?
Mo7 O10 Mo16 83.7(2) . . ?
Mo7 O10 Al1 131.9(3) . . ?
Mo16 O10 Al1 133.4(3) . . ?
Mo12 O11 Mo13 99.7(2) . . ?
P1 O11 Mo12 125.4(3) . . ?
P1 O11 Mo13 125.7(3) . . ?
Mo6 O12 Mo10 114.7(3) . . ?
Mo6 O12 H12 102.9 . . ?
Mo10 O12 H12 113.7 . . ?
Mo11 O13 Mo3 83.9(2) . . ?
Mo16 O14 Mo14 102.1(2) . . ?
P12 O14 Mo14 124.6(3) . . ?
P12 O14 Mo16 128.1(3) . . ?
Mo10 O15 Mo14 83.1(2) . . ?
Mo10 O15 Al1 129.7(3) . . ?
Mo14 O15 Al1 132.1(3) . . ?
Mo17 O16 Mo18 84.0(2) . . ?
Mo17 O16 Al4 130.7(3) . . ?
Mo18 O16 Al4 133.2(3) . . ?
Mo14 O17 Mo10 83.7(2) . . ?
Mo1 O18 Al4 133.3(3) . . ?
Mo2 O18 Mo1 83.3(2) . . ?
Mo2 O18 Al4 132.5(3) . . ?
P11 O19 Al2 164.9(5) . . ?
Mo1 O20 Mo2 83.4(2) . . ?
Mo9 O21 Mo15 114.7(3) . . ?
Mo9 O21 H21 91.0 . . ?
Mo15 O21 H21 129.4 . . ?
Mo8 O22 Mo5 115.7(3) . . ?
Mo11 O23 Mo1 102.7(2) . . ?
P3 O23 Mo1 128.7(4) . . ?
P3 O23 Mo11 124.2(3) . . ?
P9 O24 Mo3 133.4(4) . . ?
Mo12 O25 Mo13 115.0(3) . . ?
Mo12 O25 H25 110.7 . . ?
Mo13 O25 H25 101.2 . . ?
Mo4 O26 Mo6 83.4(2) . . ?
Mo4 O26 Al1 133.4(3) . . ?
Mo6 O26 Al1 131.1(3) . . ?
Mo5 O27 Mo15 83.9(2) . . ?
P11 O28 Mo15 129.3(4) . . ?
Mo10 O30 Mo6 102.9(2) . . ?
P12 O30 Mo6 129.2(3) . . ?
P12 O30 Mo10 124.4(3) . . ?
P7 O32 Mo11 129.2(4) . . ?
Mo14 O33 Mo16 115.4(3) . . ?
Mo14 O33 H33 102.3 . . ?
Mo16 O33 H33 111.2 . . ?
Mo13 O34 Mo8 84.3(2) . . ?
Mo17 O35 Mo2 101.0(2) . . ?
P3 O35 Mo2 124.9(3) . . ?
P3 O35 Mo17 124.7(3) . . ?
Mo18 O36 Mo3 102.5(2) . . ?
P3 O36 Mo3 125.8(3) . . ?
P3 O36 Mo18 126.9(4) . . ?
Mo4 O37 Mo6 83.9(2) . . ?
P6 O40 Mo5 132.4(4) . . ?
Mo4 O41 Mo7 114.4(3) . . ?
Mo4 O41 H41 106.1 . . ?
Mo7 O41 H41 114.0 . . ?
Mo7 O42 Mo16 84.0(2) . . ?
Mo2 O44 Mo17 115.2(3) . . ?
Mo2 O44 H44 102.7 . . ?
Mo17 O44 H44 110.9 . . ?
P7 O45 Mo1 124.2(4) . . ?
Mo12 O46 Mo9 83.3(2) . . ?
Mo8 O48 Mo5 101.9(2) . . ?
P1 O48 Mo5 124.8(4) . . ?
P1 O48 Mo8 127.6(4) . . ?
Mo17 O51 Mo18 84.5(2) . . ?
P6 O52 H52 109.5 . . ?
P3 O53 Al3 134.9(4) . . ?
Mo1 O54 Mo11 113.1(3) . . ?
Mo1 O54 H54 105.0 . . ?
Mo11 O54 H54 107.0 . . ?
P8 O56 Mo4 137.7(4) . . ?
Mo3 O58 Mo18 114.8(3) . . ?
Mo3 O58 H58 98.0 . . ?
Mo18 O58 H58 126.1 . . ?
P9 O59 H59 109.5 . . ?
P8 O60 Mo7 137.2(4) . . ?
P4 O61 Mo10 129.4(4) . . ?
P6 O63 Mo8 133.4(4) . . ?
Mo7 O64 Mo4 101.1(2) . . ?
P12 O64 Mo4 124.8(4) . . ?
P12 O64 Mo7 124.4(3) . . ?
P5 O69 Mo14 133.6(4) . . ?
P10 O70 Mo12 136.2(4) . . ?
P12 O72 Al3 134.9(4) . . ?
P2 O77 Mo2 135.8(4) . . ?
P9 O78 Mo18 133.5(4) . . ?
P7 O81 Al3 165.7(5) . . ?
P4 O82 Mo6 126.2(4) . . ?
P4 O83 Al3 166.2(5) . . ?
P8 O84 H84 109.5 . . ?
P11 O85 Mo9 125.1(4) . . ?
P10 O87 Mo13 135.5(4) . . ?
P5 O88 Mo16 131.5(4) . . ?
P2 O90 Mo17 134.7(4) . . ?
P11 O92 H92 109.5 . . ?
P10 O93 H93 109.5 . . ?
P7 O94 H94 109.5 . . ?
P4 O95 H95 109.5 . . ?
P10 O96 H96 109.5 . . ?
P2 O80 H80 109.5 . . ?
O16 Al4 O16 180.0(5) 7_566 . ?
O18 Al4 O16 98.7(2) . . ?
O18 Al4 O16 81.3(2) . 7_566 ?
O18 Al4 O16 98.7(2) 7_566 7_566 ?
O18 Al4 O16 81.3(2) 7_566 . ?
O18 Al4 O18 180.00(14) . 7_566 ?
C11 N1 H1 118.6 . . ?
C11 N1 C10 122.8(10) . . ?
C10 N1 H1 118.6 . . ?
C1 N2 H2 118.1 . . ?
C1 N2 C5 123.8(9) . . ?
C5 N2 H2 118.1 . . ?
C34 N6 H6 119.0 . . ?
C34 N6 C36 121.9(9) . . ?
C36 N6 H6 119.0 . . ?
C35 C32 C31 118.5(9) . . ?
C35 C32 C33 118.8(9) . . ?
C33 C32 C31 122.6(9) . . ?
C25 N5 H5 118.6 . . ?
C25 N5 C29 122.8(10) . . ?
C29 N5 H5 118.6 . . ?
C32 C31 H31 116.3 . . ?
C30 C31 C32 127.5(9) . . ?
C30 C31 H31 116.3 . . ?
C32 C35 H35 120.1 . . ?
C36 C35 C32 119.8(10) . . ?
C36 C35 H35 120.1 . . ?
C23 N4 H4 119.0 . . ?
C22 N4 H4 119.0 . . ?
C22 N4 C23 121.9(11) . . ?
C60 N10 H10 119.1 . . ?
C59 N10 H10 119.1 . . ?
C59 N10 C60 121.9(10) . . ?
N6 C34 H34 119.5 . . ?
N6 C34 C33 121.0(10) . . ?
C33 C34 H34 119.5 . . ?
N6 C36 C35 120.1(11) . . ?
N6 C36 H36 119.9 . . ?
C35 C36 H36 119.9 . . ?
C12 C8 C7 122.6(10) . . ?
C9 C8 C7 119.9(10) . . ?
C9 C8 C12 117.5(10) . . ?
C32 C33 H33A 120.8 . . ?
C34 C33 C32 118.3(10) . . ?
C34 C33 H33A 120.8 . . ?
N2 C1 C2 119.4(10) . . ?
C31 C30 H30 117.8 . . ?
C31 C30 C27 124.4(10) . . ?
C27 C30 H30 117.8 . . ?
C8 C7 H7A 118.1 . . ?
C6 C7 C8 123.9(10) . . ?
C6 C7 H7A 118.1 . . ?
C7 C6 H6A 116.7 . . ?
C7 C6 C3 126.6(10) . . ?
C3 C6 H6A 116.7 . . ?
C5 C4 H4A 120.3 . . ?
C5 C4 C3 119.4(10) . . ?
C3 C4 H4A 120.3 . . ?
C28 C27 C30 122.7(10) . . ?
C26 C27 C30 119.9(10) . . ?
C26 C27 C28 117.2(10) . . ?
C27 C28 H28 119.6 . . ?
C29 C28 C27 120.8(11) . . ?
C29 C28 H28 119.6 . . ?
N2 C5 C4 119.1(10) . . ?
N2 C5 H5A 120.4 . . ?
C4 C5 H5A 120.4 . . ?
C20 C24 H24 119.2 . . ?
C23 C24 H24 119.2 . . ?
C23 C24 C20 121.5(11) . . ?
C1 C2 H2A 120.5 . . ?
C1 C2 C3 119.0(10) . . ?
C3 C2 H2A 120.5 . . ?
C56 C57 C55 119.3(10) . . ?
C56 C57 C58 117.9(10) . . ?
C58 C57 C55 122.8(10) . . ?
N1 C11 H11 120.3 . . ?
N1 C11 C12 119.3(11) . . ?
C12 C11 H11 120.3 . . ?
C57 C56 H56 119.8 . . ?
C60 C56 C57 120.5(11) . . ?
C60 C56 H56 119.8 . . ?
C24 C20 C21 116.6(11) . . ?
C24 C20 C19 122.8(11) . . ?
C21 C20 C19 120.6(11) . . ?
C4 C3 C6 117.8(9) . . ?
C4 C3 C2 119.3(9) . . ?
C2 C3 C6 123.0(10) . . ?
C57 C55 H55 117.8 . . ?
C54 C55 C57 124.3(11) . . ?
C54 C55 H55 117.8 . . ?
N4 C23 C24 119.8(11) . . ?
N4 C23 H23 120.1 . . ?
C24 C23 H23 120.1 . . ?
C13 N3 H3 120.0 . . ?
C13 N3 C17 120.0(13) . . ?
C17 N3 H3 120.0 . . ?
C8 C12 H12A 119.7 . . ?
C11 C12 C8 120.6(12) . . ?
C11 C12 H12A 119.7 . . ?
C8 C9 H9A 119.8 . . ?
C10 C9 C8 120.5(11) . . ?
C10 C9 H9A 119.8 . . ?
N5 C25 H25A 120.3 . . ?
N5 C25 C26 119.3(11) . . ?
C26 C25 H25A 120.3 . . ?
C53 C51 C54 123.4(12) . . ?
C53 C51 C50 118.2(11) . . ?
C50 C51 C54 118.4(11) . . ?
C51 C53 H53 119.7 . . ?
C51 C53 C52 120.5(12) . . ?
C52 C53 H53 119.7 . . ?
C19 C18 H18 117.9 . . ?
C19 C18 C15 124.2(12) . . ?
C15 C18 H18 117.9 . . ?
N5 C29 C28 119.3(10) . . ?
N5 C29 H29 120.3 . . ?
C28 C29 H29 120.3 . . ?
C57 C58 H58A 120.3 . . ?
C59 C58 C57 119.4(11) . . ?
C59 C58 H58A 120.3 . . ?
N1 C10 C9 119.2(11) . . ?
N1 C10 H10A 120.4 . . ?
C9 C10 H10A 120.4 . . ?
N10 C60 C56 119.6(12) . . ?
N10 C60 H60 120.2 . . ?
C56 C60 H60 120.2 . . ?
C20 C21 H21A 119.6 . . ?
C22 C21 C20 120.7(11) . . ?
C22 C21 H21A 119.6 . . ?
C52 N9 H9 118.7 . . ?
C52 N9 C49 122.5(11) . . ?
C49 N9 H9 118.7 . . ?
N10 C59 C58 120.6(11) . . ?
N10 C59 H59A 119.7 . . ?
C58 C59 H59A 119.7 . . ?
C20 C19 H19 117.2 . . ?
C18 C19 C20 125.5(11) . . ?
C18 C19 H19 117.2 . . ?
C47 N8 H8 120.9 . . ?
C45 N8 H8 120.9 . . ?
C45 N8 C47 118.3(16) . . ?
C55 C54 C51 122.9(11) . . ?
C55 C54 H54A 118.5 . . ?
C51 C54 H54A 118.5 . . ?
C27 C26 H26 119.7 . . ?
C25 C26 C27 120.5(11) . . ?
C25 C26 H26 119.7 . . ?
C63 N11 H11A 118.9 . . ?
C62 N11 H11A 118.9 . . ?
C62 N11 C63 122.1(15) . . ?
C44 C46 H46 117.6 . . ?
C45 C46 H46 117.6 . . ?
C45 C46 C44 124.8(15) . . ?
N8 C47 H47 119.2 . . ?
C48 C47 N8 121.6(15) . . ?
C48 C47 H47 119.2 . . ?
C16 C15 C18 120.0(12) . . ?
C16 C15 C14 117.8(14) . . ?
C14 C15 C18 122.2(13) . . ?
N4 C22 C21 119.4(12) . . ?
N4 C22 H22 120.3 . . ?
C21 C22 H22 120.3 . . ?
C46 C44 C43 119.9(15) . . ?
C48 C44 C46 115.3(18) . . ?
C48 C44 C43 124.8(15) . . ?
C64 C65 C66 116.2(18) . . ?
C61 C65 C64 120.4(17) . . ?
C61 C65 C66 123.0(18) . . ?
C53 C52 H52A 120.5 . . ?
N9 C52 C53 118.9(12) . . ?
N9 C52 H52A 120.5 . . ?
C65 C64 H64 120.5 . . ?
C63 C64 C65 119.1(18) . . ?
C63 C64 H64 120.5 . . ?
C39 C40 H40 120.5 . . ?
C41 C40 H40 120.5 . . ?
C41 C40 C39 118.9(16) . . ?
C47 C48 C44 122.1(17) . . ?
C47 C48 H48 118.9 . . ?
C44 C48 H48 118.9 . . ?
C40 C39 C38 118.0(18) . . ?
C40 C39 C42 123.1(16) . . ?
C38 C39 C42 118.9(15) . . ?
C41 N7 H7 119.3 . . ?
C37 N7 H7 119.3 . . ?
C37 N7 C41 121.4(18) . . ?
C44 C43 H43 117.8 . . ?
C42 C43 C44 124.4(16) . . ?
C42 C43 H43 117.8 . . ?
N8 C45 C46 117.9(14) . . ?
N8 C45 H45 121.0 . . ?
C46 C45 H45 121.0 . . ?
C39 C38 H38 120.3 . . ?
C37 C38 C39 119.4(16) . . ?
C37 C38 H38 120.3 . . ?
N11 C63 H63 120.3 . . ?
C64 C63 N11 119.4(17) . . ?
C64 C63 H63 120.3 . . ?
N3 C13 H13 119.7 . . ?
N3 C13 C14 120.7(14) . . ?
C14 C13 H13 119.7 . . ?
C15 C16 H16 120.2 . . ?
C15 C16 C17 119.5(14) . . ?
C17 C16 H16 120.2 . . ?
C15 C14 H14 119.4 . . ?
C13 C14 C15 121.2(15) . . ?
C13 C14 H14 119.4 . . ?
N9 C49 H49 119.8 . . ?
N9 C49 C50 120.5(14) . . ?
C50 C49 H49 119.8 . . ?
C51 C50 C49 119.3(14) . . ?
C51 C50 H50 120.4 . . ?
C49 C50 H50 120.4 . . ?
C39 C42 H42 117.7 . . ?
C43 C42 C39 124.7(16) . . ?
C43 C42 H42 117.7 . . ?
C40 C41 H41A 119.7 . . ?
N7 C41 C40 120.5(16) . . ?
N7 C41 H41A 119.7 . . ?
N7 C37 C38 121.6(19) . . ?
N7 C37 H37 119.2 . . ?
C38 C37 H37 119.2 . . ?
N11 C62 H62 120.3 . . ?
N11 C62 C61 119.5(17) . . ?
C61 C62 H62 120.3 . . ?
C65 C66 H66 116.8 . . ?
C66 C66 C65 126(3) 5_686 . ?
C66 C66 H66 116.8 5_686 . ?
C65 C61 C62 119.4(18) . . ?
C65 C61 H61 120.3 . . ?
C62 C61 H61 120.3 . . ?
N3 C17 C16 120.7(15) . . ?
N3 C17 H17 119.7 . . ?
C16 C17 H17 119.7 . . ?

loop_
_geom_bond_atom_site_label_1
_geom_bond_atom_site_label_2
_geom_bond_distance
_geom_bond_site_symmetry_2
_geom_bond_publ_flag
Mo1 Mo2 2.5950(11) . ?
Mo1 O18 1.964(6) . ?
Mo1 O20 1.948(6) . ?
Mo1 O23 2.278(6) . ?
Mo1 O45 2.112(6) . ?
Mo1 O54 2.118(6) . ?
Mo1 O62 1.684(6) . ?
Mo2 O18 1.941(6) . ?
Mo2 O20 1.954(6) . ?
Mo2 O35 2.331(6) . ?
Mo2 O44 2.113(6) . ?
Mo2 O47 1.685(6) . ?
Mo2 O77 2.073(7) . ?
Mo3 Mo11 2.5935(11) . ?
Mo3 O4 1.959(6) . ?
Mo3 O13 1.941(6) . ?
Mo3 O24 2.065(6) . ?
Mo3 O36 2.319(6) . ?
Mo3 O50 1.679(7) . ?
Mo3 O58 2.115(7) . ?
Mo4 Mo6 2.6073(12) . ?
Mo4 O26 1.954(6) . ?
Mo4 O37 1.949(6) . ?
Mo4 O41 2.123(6) . ?
Mo4 O56 2.085(7) . ?
Mo4 O64 2.357(6) . ?
Mo4 O74 1.679(7) . ?
Mo5 Mo15 2.6053(12) . ?
Mo5 O9 1.944(6) . ?
Mo5 O22 2.132(6) . ?
Mo5 O27 1.947(6) . ?
Mo5 O40 2.085(7) . ?
Mo5 O48 2.317(6) . ?
Mo5 O89 1.682(7) . ?
Mo6 O12 2.116(7) . ?
Mo6 O26 1.964(6) . ?
Mo6 O30 2.327(6) . ?
Mo6 O37 1.951(7) . ?
Mo6 O65 1.673(6) . ?
Mo6 O82 2.081(6) . ?
Mo7 Mo16 2.6028(11) . ?
Mo7 O10 1.944(6) . ?
Mo7 O41 2.127(6) . ?
Mo7 O42 1.936(6) . ?
Mo7 O60 2.051(7) . ?
Mo7 O64 2.267(6) . ?
Mo7 O67 1.692(7) . ?
Mo8 Mo13 2.6062(12) . ?
Mo8 O5 1.954(6) . ?
Mo8 O22 2.109(7) . ?
Mo8 O34 1.942(7) . ?
Mo8 O48 2.307(6) . ?
Mo8 O63 2.072(7) . ?
Mo8 O68 1.675(7) . ?
Mo9 Mo12 2.5951(11) . ?
Mo9 O7 1.947(6) . ?
Mo9 O8 2.296(6) . ?
Mo9 O21 2.085(7) . ?
Mo9 H21 2.1728 . ?
Mo9 O31 1.683(6) . ?
Mo9 O46 1.956(6) . ?
Mo9 O85 2.090(6) . ?
Mo10 Mo14 2.5956(11) . ?
Mo10 O12 2.138(6) . ?
Mo10 O15 1.957(6) . ?
Mo10 O17 1.946(6) . ?
Mo10 O30 2.253(6) . ?
Mo10 O61 2.096(6) . ?
Mo10 O71 1.705(7) . ?
Mo11 O4 1.960(6) . ?
Mo11 O13 1.940(6) . ?
Mo11 O23 2.259(6) . ?
Mo11 O32 2.111(6) . ?
Mo11 O54 2.130(6) . ?
Mo11 O57 1.696(7) . ?
Mo12 O7 1.948(6) . ?
Mo12 O11 2.333(6) . ?
Mo12 O25 2.117(6) . ?
Mo12 O46 1.948(6) . ?
Mo12 O70 2.082(7) . ?
Mo12 O73 1.678(6) . ?
Mo13 O5 1.957(7) . ?
Mo13 O11 2.340(6) . ?
Mo13 O25 2.119(6) . ?
Mo13 O34 1.940(6) . ?
Mo13 O79 1.678(7) . ?
Mo13 O87 2.078(7) . ?
Mo14 O14 2.328(6) . ?
Mo14 O15 1.957(6) . ?
Mo14 O17 1.944(6) . ?
Mo14 O33 2.108(6) . ?
Mo14 O69 2.075(6) . ?
Mo14 O75 1.686(7) . ?
Mo15 O8 2.253(6) . ?
Mo15 O9 1.945(6) . ?
Mo15 O21 2.130(6) . ?
Mo15 O27 1.951(6) . ?
Mo15 O28 2.109(6) . ?
Mo15 O91 1.666(7) . ?
Mo16 O10 1.959(6) . ?
Mo16 O14 2.268(6) . ?
Mo16 O33 2.120(6) . ?
Mo16 O38 1.681(6) . ?
Mo16 O42 1.953(7) . ?
Mo16 O88 2.080(6) . ?
Mo17 Mo18 2.6170(11) . ?
Mo17 O16 1.955(6) . ?
Mo17 O35 2.311(6) . ?
Mo17 O44 2.129(6) . ?
Mo17 O51 1.941(6) . ?
Mo17 O66 1.679(7) . ?
Mo17 O90 2.076(7) . ?
Mo18 O16 1.957(6) . ?
Mo18 O36 2.281(6) . ?
Mo18 O51 1.951(7) . ?
Mo18 O55 1.694(7) . ?
Mo18 O58 2.144(7) . ?
Mo18 O78 2.081(6) . ?
P1 O6 1.520(6) . ?
P1 O8 1.540(6) . ?
P1 O11 1.535(6) . ?
P1 O48 1.547(6) . ?
Al2 O6 1.911(6) . ?
Al2 O6 1.911(6) 2_655 ?
Al2 O19 1.824(7) 2_655 ?
Al2 O19 1.824(7) . ?
Al2 O49 1.964(7) . ?
Al2 O49 1.964(7) 2_655 ?
P3 O23 1.547(6) . ?
P3 O35 1.544(6) . ?
P3 O36 1.544(6) . ?
P3 O53 1.519(6) . ?
P4 O61 1.542(7) . ?
P4 O82 1.522(7) . ?
P4 O83 1.500(7) . ?
P4 O95 1.582(7) . ?
P5 O43 1.593(7) . ?
P5 O69 1.518(7) . ?
P5 O86 1.513(7) . ?
P5 O88 1.526(7) . ?
P6 O40 1.532(8) . ?
P6 O52 1.589(7) . ?
P6 O63 1.527(8) . ?
P6 O76 1.513(7) . ?
P7 O32 1.536(7) . ?
P7 O45 1.527(6) . ?
P7 O81 1.490(7) . ?
P7 O94 1.590(7) . ?
P8 O56 1.528(7) . ?
P8 O60 1.529(7) . ?
P8 O84 1.592(7) . ?
P8 O1 1.518(8) . ?
P9 O24 1.530(8) . ?
P9 O59 1.580(7) . ?
P9 O78 1.528(7) . ?
P9 O3 1.507(7) . ?
P10 O70 1.525(7) . ?
P10 O87 1.522(7) . ?
P10 O93 1.535(7) . ?
P10 O96 1.568(8) . ?
P11 O19 1.490(7) . ?
P11 O28 1.538(7) . ?
P11 O85 1.535(7) . ?
P11 O92 1.573(7) . ?
P12 O14 1.545(6) . ?
P12 O30 1.541(6) . ?
P12 O64 1.548(6) . ?
P12 O72 1.523(6) . ?
Al1 O5 2.294(7) . ?
Al1 O7 2.288(7) . ?
Al1 O9 2.395(7) . ?
Al1 O10 2.308(7) . ?
Al1 O15 2.378(7) . ?
Al1 O26 2.275(7) . ?
P2 O77 1.529(7) . ?
P2 O90 1.531(7) . ?
P2 O80 1.583(8) . ?
P2 O2 1.507(7) . ?
Al3 O29 1.955(7) . ?
Al3 O39 1.983(7) . ?
Al3 O53 1.902(6) . ?
Al3 O72 1.900(6) . ?
Al3 O81 1.832(7) . ?
Al3 O83 1.818(7) . ?
O12 H12 0.5629 . ?
O16 Al4 2.273(6) . ?
O18 Al4 2.250(6) . ?
O21 H21 0.5756 . ?
O25 H25 0.6942 . ?
O33 H33 0.6759 . ?
O41 H41 0.6983 . ?
O44 H44 0.6000 . ?
O52 H52 0.8200 . ?
O54 H54 0.8053 . ?
O58 H58 0.7822 . ?
O59 H59 0.8200 . ?
O84 H84 0.8200 . ?
O92 H92 0.8200 . ?
O93 H93 0.8200 . ?
O94 H94 0.8200 . ?
O95 H95 0.8200 . ?
O96 H96 0.8200 . ?
O80 H80 0.8200 . ?
N1 H1 0.8600 . ?
N1 C11 1.326(15) . ?
N1 C10 1.339(15) . ?
N2 H2 0.8600 . ?
N2 C1 1.337(14) . ?
N2 C5 1.337(14) . ?
N6 H6 0.8600 . ?
N6 C34 1.330(14) . ?
N6 C36 1.337(14) . ?
C32 C31 1.482(13) . ?
C32 C35 1.398(14) . ?
C32 C33 1.397(14) . ?
N5 H5 0.8600 . ?
N5 C25 1.338(15) . ?
N5 C29 1.337(15) . ?
C31 H31 0.9300 . ?
C31 C30 1.330(14) . ?
C35 H35 0.9300 . ?
C35 C36 1.357(14) . ?
N4 H4 0.8600 . ?
N4 C23 1.347(15) . ?
N4 C22 1.340(16) . ?
N10 H10 0.8600 . ?
N10 C60 1.340(15) . ?
N10 C59 1.337(15) . ?
C34 H34 0.9300 . ?
C34 C33 1.373(15) . ?
C36 H36 0.9300 . ?
C8 C7 1.466(14) . ?
C8 C12 1.400(15) . ?
C8 C9 1.377(15) . ?
C33 H33A 0.9300 . ?
C1 C2 1.388(14) . ?
C30 H30 0.9300 . ?
C30 C27 1.464(14) . ?
C7 H7A 0.9300 . ?
C7 C6 1.320(15) . ?
C6 H6A 0.9300 . ?
C6 C3 1.480(13) . ?
C4 H4A 0.9300 . ?
C4 C5 1.383(14) . ?
C4 C3 1.398(15) . ?
C27 C28 1.396(15) . ?
C27 C26 1.395(16) . ?
C28 H28 0.9300 . ?
C28 C29 1.365(15) . ?
C5 H5A 0.9300 . ?
C24 H24 0.9300 . ?
C24 C20 1.384(15) . ?
C24 C23 1.355(16) . ?
C2 H2A 0.9300 . ?
C2 C3 1.399(15) . ?
C57 C56 1.390(16) . ?
C57 C55 1.475(14) . ?
C57 C58 1.401(15) . ?
C11 H11 0.9300 . ?
C11 C12 1.362(16) . ?
C56 H56 0.9300 . ?
C56 C60 1.357(16) . ?
C20 C21 1.407(16) . ?
C20 C19 1.459(17) . ?
C55 H55 0.9300 . ?
C55 C54 1.333(16) . ?
C23 H23 0.9300 . ?
N3 H3 0.8600 . ?
N3 C13 1.293(18) . ?
N3 C17 1.332(19) . ?
C12 H12A 0.9300 . ?
C9 H9A 0.9300 . ?
C9 C10 1.372(16) . ?
C25 H25A 0.9300 . ?
C25 C26 1.371(16) . ?
C51 C53 1.366(17) . ?
C51 C54 1.465(16) . ?
C51 C50 1.377(18) . ?
C53 H53 0.9300 . ?
C53 C52 1.401(16) . ?
C18 H18 0.9300 . ?
C18 C19 1.312(17) . ?
C18 C15 1.487(18) . ?
C29 H29 0.9300 . ?
C58 H58A 0.9300 . ?
C58 C59 1.356(16) . ?
C10 H10A 0.9300 . ?
C60 H60 0.9300 . ?
C21 H21A 0.9300 . ?
C21 C22 1.371(18) . ?
N9 H9 0.8600 . ?
N9 C52 1.307(17) . ?
N9 C49 1.325(18) . ?
C59 H59A 0.9300 . ?
C19 H19 0.9300 . ?
N8 H8 0.8600 . ?
N8 C47 1.41(2) . ?
N8 C45 1.36(2) . ?
C54 H54A 0.9300 . ?
C26 H26 0.9300 . ?
N11 H11A 0.8600 . ?
N11 C63 1.38(2) . ?
N11 C62 1.32(2) . ?
C46 H46 0.9300 . ?
C46 C44 1.39(2) . ?
C46 C45 1.36(2) . ?
C47 H47 0.9300 . ?
C47 C48 1.34(2) . ?
C15 C16 1.334(19) . ?
C15 C14 1.358(18) . ?
C22 H22 0.9300 . ?
C44 C48 1.35(2) . ?
C44 C43 1.52(2) . ?
C65 C64 1.40(3) . ?
C65 C66 1.49(2) . ?
C65 C61 1.35(3) . ?
C52 H52A 0.9300 . ?
C64 H64 0.9300 . ?
C64 C63 1.33(2) . ?
C40 H40 0.9300 . ?
C40 C39 1.38(2) . ?
C40 C41 1.34(2) . ?
C48 H48 0.9300 . ?
C39 C38 1.39(2) . ?
C39 C42 1.44(2) . ?
N7 H7 0.8600 . ?
N7 C41 1.341(19) . ?
N7 C37 1.28(2) . ?
C43 H43 0.9300 . ?
C43 C42 1.26(2) . ?
C45 H45 0.9300 . ?
C38 H38 0.9300 . ?
C38 C37 1.34(3) . ?
C63 H63 0.9300 . ?
C13 H13 0.9300 . ?
C13 C14 1.35(2) . ?
C16 H16 0.9300 . ?
C16 C17 1.37(2) . ?
C14 H14 0.9300 . ?
C49 H49 0.9300 . ?
C49 C50 1.381(19) . ?
C50 H50 0.9300 . ?
C42 H42 0.9300 . ?
C41 H41A 0.9300 . ?
C37 H37 0.9300 . ?
C62 H62 0.9300 . ?
C62 C61 1.38(2) . ?
C66 C66 1.33(4) 5_686 ?
C66 H66 0.9300 . ?
C61 H61 0.9300 . ?
C17 H17 0.9300 . ?
